data_4080197
loop_
_publ_author_name
'Woodruff, Daniel N.'
'Tuna, Floriana'
'Bodensteiner, Michael'
'Winpenny, Richard E. P.'
'Layfield, Richard A.'

_publ_section_title
;
 Single-Molecule Magnetism in Tetrametallic Terbium and Dysprosium
 Thiolate Cages
;
_journal_issue 5
_journal_name_full Organometallics
_journal_page_first 1224
_journal_paper_doi 10.1021/om3010096
_journal_volume 32
_journal_year 2013
_chemical_formula_moiety 'C81 H228 Dy8 N8 S18 Si66, 2(C16 H32 Li O4), (C4 H8 O)'
_chemical_formula_sum 'C60.5 H154 Dy4 Li N4 O5 S9 Si8'
_chemical_formula_weight 2188.08
_chemical_name_systematic
; 
 ? 
;
_space_group_IT_number 14
_symmetry_cell_setting monoclinic
_symmetry_Int_Tables_number 14
_symmetry_space_group_name_Hall '-P 2ybc'
_symmetry_space_group_name_H-M 'P 1 21/c 1'
_atom_sites_solution_hydrogens geom
_atom_sites_solution_primary direct
_atom_sites_solution_secondary difmap
_audit_creation_method SHELXL-97
_cell_angle_alpha 90.00
_cell_angle_beta 91.779(3)
_cell_angle_gamma 90.00
_cell_formula_units_Z 4
_cell_length_a 14.8212(5)
_cell_length_b 25.4429(7)
_cell_length_c 26.2217(8)
_cell_measurement_reflns_used 17816
_cell_measurement_temperature 101(1)
_cell_measurement_theta_max 28.4537
_cell_measurement_theta_min 2.9841
_cell_volume 9883.3(5)
_computing_cell_refinement
;
CrysAlisPro, Agilent Technologies,
Version 1.171.36.21 (release 14-08-2012 CrysAlis171 .NET)
(compiled Sep 14 2012,17:21:16)
;
_computing_data_collection
;
CrysAlisPro, Agilent Technologies,
Version 1.171.36.21 (release 14-08-2012 CrysAlis171 .NET)
(compiled Sep 14 2012,17:21:16)
;
_computing_data_reduction
;
CrysAlisPro, Agilent Technologies,
Version 1.171.36.21 (release 14-08-2012 CrysAlis171 .NET)
(compiled Sep 14 2012,17:21:16)
;
_computing_molecular_graphics 'SXGRAPH (Farrugia, 1999)'
_computing_publication_material 'PLATON (Spek, 2003)'
_computing_structure_refinement 'SHELXL-97 (Sheldrick, 1997)'
_computing_structure_solution 'SUPERFLIP (Palatinus, Chapuis, 2007)'
_diffrn_ambient_temperature 101(1)
_diffrn_detector_area_resol_mean 8.3367
_diffrn_measured_fraction_theta_full 0.998
_diffrn_measured_fraction_theta_max 0.894
_diffrn_measurement_device_type 'Xcalibur, Sapphire2, large Be window'
_diffrn_measurement_method '/w scans'
_diffrn_radiation_monochromator graphite
_diffrn_radiation_source 'fine-focus sealed tube'
_diffrn_radiation_type MoK\a
_diffrn_radiation_wavelength 0.71073
_diffrn_reflns_av_R_equivalents 0.0685
_diffrn_reflns_av_sigmaI/netI 0.1367
_diffrn_reflns_limit_h_max 9
_diffrn_reflns_limit_h_min -19
_diffrn_reflns_limit_k_max 33
_diffrn_reflns_limit_k_min -31
_diffrn_reflns_limit_l_max 35
_diffrn_reflns_limit_l_min -30
_diffrn_reflns_number 70504
_diffrn_reflns_theta_full 26.00
_diffrn_reflns_theta_max 28.52
_diffrn_reflns_theta_min 2.99
_exptl_absorpt_coefficient_mu 3.315
_exptl_absorpt_correction_T_max 1.00000
_exptl_absorpt_correction_T_min 0.58366
_exptl_absorpt_correction_type multi-scan
_exptl_absorpt_process_details
;
CrysAlisPro, Agilent Technologies,
Version 1.171.36.21 (release 14-08-2012 CrysAlis171 .NET)
(compiled Sep 14 2012,17:21:16)
Empirical absorption correction using spherical harmonics,
 implemented in SCALE3 ABSPACK scaling algorithm.
;
_exptl_crystal_colour colourless
_exptl_crystal_density_diffrn 1.471
_exptl_crystal_density_method 'not measured'
_exptl_crystal_description block
_exptl_crystal_F_000 4432
_exptl_crystal_size_max 0.64
_exptl_crystal_size_mid 0.26
_exptl_crystal_size_min 0.14
_platon_squeeze_details
;
;
_refine_diff_density_max 2.160
_refine_diff_density_min -1.720
_refine_diff_density_rms 0.137
_refine_ls_extinction_method none
_refine_ls_goodness_of_fit_ref 0.916
_refine_ls_hydrogen_treatment mixed
_refine_ls_matrix_type full
_refine_ls_number_parameters 903
_refine_ls_number_reflns 22417
_refine_ls_number_restraints 565
_refine_ls_restrained_S_all 0.924
_refine_ls_R_factor_all 0.1244
_refine_ls_R_factor_gt 0.0568
_refine_ls_shift/su_max 0.005
_refine_ls_shift/su_mean 0.000
_refine_ls_structure_factor_coef Fsqd
_refine_ls_weighting_details 'calc w=1/[\s^2^(Fo^2^)+(0.0731P)^2^+0.0000P] where P=(Fo^2^+2Fc^2^)/3'
_refine_ls_weighting_scheme calc
_refine_ls_wR_factor_gt 0.1362
_refine_ls_wR_factor_ref 0.1472
_reflns_number_gt 10673
_reflns_number_total 22417
_reflns_threshold_expression >2sigma(I)
_cod_data_source_file om3010096_si_002.cif
_cod_data_source_block 1
_cod_depositor_comments
;
The following automatic conversions were performed:

'_symmetry_cell_setting' value 'Monoclinic' changed to 'monoclinic'
according to /home/saulius/struct/CIF-dictionaries/cif_core.dic
dictionary named 'cif_core.dic' version 2.4.2 from 2011-04-26.

Automatic conversion script
Id: cif_fix_values 1891 2012-01-12 08:04:46Z andrius 
;
_cod_original_sg_symbol_H-M 'P 21/c'
_cod_original_formula_sum 'C60.50 H154 Dy4 Li N4 O5 S9 Si8'
_cod_database_code 4080197

loop_
_symmetry_equiv_pos_as_xyz
'x, y, z'
'-x, y+1/2, -z+1/2'
'-x, -y, -z'
'x, -y-1/2, z-1/2'

loop_
_atom_site_label
_atom_site_type_symbol
_atom_site_fract_x
_atom_site_fract_y
_atom_site_fract_z
_atom_site_U_iso_or_equiv
_atom_site_adp_type
_atom_site_occupancy
_atom_site_symmetry_multiplicity
_atom_site_calc_flag
_atom_site_refinement_flags
_atom_site_disorder_assembly
_atom_site_disorder_group
Dy1 Dy 0.286823(19) 0.534537(11) 0.187211(11) 0.04068(8) Uani 1 1 d . B .
Dy2 Dy 0.34215(2) 0.441290(13) 0.303485(12) 0.05230(9) Uani 1 1 d . . .
Dy4 Dy 0.07918(3) 0.408457(14) 0.312823(14) 0.07142(11) Uani 1 1 d . . .
Dy3 Dy 0.02325(2) 0.505606(12) 0.200456(14) 0.05207(9) Uani 1 1 d . B .
N3 N -0.1032(3) 0.5273(2) 0.1560(3) 0.071(2) Uani 1 1 d . . .
Si6 Si -0.17147(14) 0.57296(9) 0.18236(15) 0.1145(12) Uani 1 1 d . B .
C19 C -0.2629(7) 0.5433(4) 0.2177(5) 0.150(4) Uani 1 1 d U . .
H19A H -0.2984 0.5211 0.1952 0.225 Uiso 1 1 calc R B .
H19B H -0.3004 0.5704 0.2310 0.225 Uiso 1 1 calc R . .
H19C H -0.2379 0.5226 0.2453 0.225 Uiso 1 1 calc R . .
C20 C -0.1041(5) 0.6172(3) 0.2278(4) 0.100(3) Uani 1 1 d . . .
H20A H -0.0566 0.6340 0.2097 0.151 Uiso 1 1 calc R B .
H20B H -0.0784 0.5966 0.2552 0.151 Uiso 1 1 calc R . .
H20C H -0.1431 0.6435 0.2413 0.151 Uiso 1 1 calc R . .
C21 C -0.2258(7) 0.6190(4) 0.1329(5) 0.188(6) Uani 1 1 d . . .
H21A H -0.1796 0.6355 0.1136 0.282 Uiso 1 1 calc R B .
H21B H -0.2599 0.6455 0.1499 0.282 Uiso 1 1 calc R . .
H21C H -0.2652 0.5993 0.1104 0.282 Uiso 1 1 calc R . .
Si5 Si -0.13295(15) 0.49622(10) 0.09944(13) 0.1000(10) Uani 1 1 d . B .
C22 C -0.1290(8) 0.5414(4) 0.0408(4) 0.157(5) Uani 1 1 d . . .
H22A H -0.0703 0.5571 0.0392 0.235 Uiso 1 1 calc R B .
H22B H -0.1737 0.5686 0.0435 0.235 Uiso 1 1 calc R . .
H22C H -0.1413 0.5212 0.0104 0.235 Uiso 1 1 calc R . .
C23 C -0.0591(5) 0.4399(3) 0.0853(3) 0.080(3) Uani 1 1 d . . .
H23A H 0.0022 0.4518 0.0833 0.120 Uiso 1 1 calc R B .
H23B H -0.0780 0.4245 0.0533 0.120 Uiso 1 1 calc R . .
H23C H -0.0630 0.4142 0.1119 0.120 Uiso 1 1 calc R . .
C24 C -0.2479(5) 0.4664(4) 0.1019(5) 0.161(6) Uani 1 1 d . . .
H24A H -0.2912 0.4933 0.1090 0.241 Uiso 1 1 calc R B .
H24B H -0.2484 0.4403 0.1283 0.241 Uiso 1 1 calc R . .
H24C H -0.2632 0.4503 0.0697 0.241 Uiso 1 1 calc R . .
N4 N -0.0015(4) 0.3539(3) 0.3597(2) 0.080(2) Uani 1 1 d . A .
Si7 Si -0.02131(18) 0.28955(10) 0.34146(12) 0.1095(10) Uani 1 1 d . . .
C25 C 0.0333(5) 0.2730(3) 0.2814(3) 0.099(3) Uani 1 1 d . B .
H25A H 0.0972 0.2784 0.2854 0.149 Uiso 1 1 calc R . .
H25B H 0.0096 0.2951 0.2546 0.149 Uiso 1 1 calc R . .
H25C H 0.0215 0.2369 0.2731 0.149 Uiso 1 1 calc R . .
C26 C 0.0214(9) 0.2407(4) 0.3894(4) 0.178(5) Uani 1 1 d . B .
H26A H -0.0058 0.2473 0.4216 0.267 Uiso 1 1 calc R . .
H26B H 0.0858 0.2438 0.3934 0.267 Uiso 1 1 calc R . .
H26C H 0.0061 0.2059 0.3781 0.267 Uiso 1 1 calc R . .
C27 C -0.1424(7) 0.2766(4) 0.3307(5) 0.196(6) Uani 1 1 d . B .
H27A H -0.1741 0.2849 0.3610 0.294 Uiso 1 1 calc R . .
H27B H -0.1512 0.2401 0.3225 0.294 Uiso 1 1 calc R . .
H27C H -0.1652 0.2979 0.3030 0.294 Uiso 1 1 calc R . .
Si8 Si -0.04297(17) 0.37725(13) 0.41540(9) 0.0974(9) Uani 1 1 d . A .
C28 C -0.1480(12) 0.3396(7) 0.4344(6) 0.102(3) Uani 0.50 1 d P A 1
H28A H -0.1358 0.3025 0.4339 0.152 Uiso 0.50 1 calc PR A 1
H28B H -0.1969 0.3474 0.4107 0.152 Uiso 0.50 1 calc PR A 1
H28C H -0.1643 0.3499 0.4681 0.152 Uiso 0.50 1 calc PR A 1
C29 C -0.0610(13) 0.4431(7) 0.4160(6) 0.102(3) Uani 0.50 1 d P A 1
H29A H -0.0071 0.4610 0.4065 0.152 Uiso 0.50 1 calc PR A 1
H29B H -0.0769 0.4538 0.4497 0.152 Uiso 0.50 1 calc PR A 1
H29C H -0.1093 0.4517 0.3923 0.152 Uiso 0.50 1 calc PR A 1
C30 C 0.0467(12) 0.3513(7) 0.4621(6) 0.102(3) Uani 0.50 1 d P A 1
H30A H 0.0513 0.3139 0.4586 0.152 Uiso 0.50 1 calc PR A 1
H30B H 0.0304 0.3598 0.4963 0.152 Uiso 0.50 1 calc PR A 1
H30C H 0.1038 0.3672 0.4551 0.152 Uiso 0.50 1 calc PR A 1
C28A C -0.0584(13) 0.3404(7) 0.4708(6) 0.102(3) Uani 0.50 1 d P A 2
H28D H -0.0025 0.3239 0.4811 0.152 Uiso 0.50 1 calc PR A 2
H28E H -0.1035 0.3140 0.4642 0.152 Uiso 0.50 1 calc PR A 2
H28F H -0.0776 0.3632 0.4976 0.152 Uiso 0.50 1 calc PR A 2
C29A C -0.1623(12) 0.4062(7) 0.4027(6) 0.102(3) Uani 0.50 1 d P A 2
H29D H -0.1619 0.4283 0.3730 0.152 Uiso 0.50 1 calc PR A 2
H29E H -0.1795 0.4267 0.4316 0.152 Uiso 0.50 1 calc PR A 2
H29F H -0.2048 0.3782 0.3972 0.152 Uiso 0.50 1 calc PR A 2
C30A C 0.0122(13) 0.4428(7) 0.4419(6) 0.102(3) Uani 0.50 1 d P A 2
H30D H 0.0217 0.4665 0.4141 0.152 Uiso 0.50 1 calc PR A 2
H30E H 0.0690 0.4349 0.4588 0.152 Uiso 0.50 1 calc PR A 2
H30F H -0.0274 0.4588 0.4657 0.152 Uiso 0.50 1 calc PR A 2
N2 N 0.4646(4) 0.4204(2) 0.3510(2) 0.0692(19) Uani 1 1 d . B .
Si3 Si 0.5225(4) 0.3678(2) 0.33593(19) 0.0731(18) Uani 0.50 1 d PD B 1
C31 C 0.6368(8) 0.3815(7) 0.3169(6) 0.089(3) Uani 0.50 1 d PDU B 1
H31A H 0.6676 0.4017 0.3431 0.133 Uiso 0.50 1 calc PR B 1
H31B H 0.6351 0.4010 0.2856 0.133 Uiso 0.50 1 calc PR B 1
H31C H 0.6683 0.3490 0.3121 0.133 Uiso 0.50 1 calc PR B 1
C32 C 0.5351(11) 0.3194(6) 0.3909(5) 0.094(3) Uani 0.50 1 d PDU B 1
H32A H 0.4765 0.3085 0.4013 0.142 Uiso 0.50 1 calc PR B 1
H32B H 0.5668 0.3360 0.4191 0.142 Uiso 0.50 1 calc PR B 1
H32C H 0.5686 0.2893 0.3801 0.142 Uiso 0.50 1 calc PR B 1
C33 C 0.4705(9) 0.3257(5) 0.2833(5) 0.062(3) Uani 0.50 1 d PDU B 1
H33A H 0.4130 0.3128 0.2936 0.093 Uiso 0.50 1 calc PR B 1
H33B H 0.5097 0.2966 0.2766 0.093 Uiso 0.50 1 calc PR B 1
H33C H 0.4624 0.3464 0.2528 0.093 Uiso 0.50 1 calc PR B 1
Si4 Si 0.4759(4) 0.44533(18) 0.41212(16) 0.0669(16) Uani 0.50 1 d PD B 1
C34 C 0.5881(8) 0.4527(7) 0.4367(6) 0.088(3) Uani 0.50 1 d PDU B 1
H34A H 0.6192 0.4197 0.4348 0.132 Uiso 0.50 1 calc PR B 1
H34B H 0.5869 0.4640 0.4717 0.132 Uiso 0.50 1 calc PR B 1
H34C H 0.6189 0.4786 0.4170 0.132 Uiso 0.50 1 calc PR B 1
C35 C 0.4147(12) 0.4030(7) 0.4671(6) 0.117(3) Uani 0.50 1 d PDU B 1
H35A H 0.3562 0.3918 0.4546 0.175 Uiso 0.50 1 calc PR B 1
H35B H 0.4083 0.4245 0.4969 0.175 Uiso 0.50 1 calc PR B 1
H35C H 0.4508 0.3728 0.4757 0.175 Uiso 0.50 1 calc PR B 1
C36 C 0.4161(9) 0.5077(5) 0.4208(6) 0.066(3) Uani 0.50 1 d PDU B 1
H36A H 0.3537 0.5035 0.4107 0.100 Uiso 0.50 1 calc PR B 1
H36B H 0.4428 0.5344 0.4002 0.100 Uiso 0.50 1 calc PR B 1
H36C H 0.4206 0.5179 0.4560 0.100 Uiso 0.50 1 calc PR B 1
Si3A Si 0.5464(4) 0.3714(2) 0.3282(3) 0.075(2) Uani 0.50 1 d PD B 2
C31A C 0.6473(9) 0.4030(6) 0.3057(6) 0.081(3) Uani 0.50 1 d PDU B 2
H31X H 0.6752 0.4230 0.3330 0.121 Uiso 0.50 1 calc PR B 2
H31Y H 0.6315 0.4260 0.2778 0.121 Uiso 0.50 1 calc PR B 2
H31Z H 0.6887 0.3768 0.2945 0.121 Uiso 0.50 1 calc PR B 2
C32A C 0.5794(11) 0.3229(6) 0.3790(5) 0.089(3) Uani 0.50 1 d PDU B 2
H32X H 0.5261 0.3083 0.3933 0.134 Uiso 0.50 1 calc PR B 2
H32Y H 0.6147 0.3402 0.4053 0.134 Uiso 0.50 1 calc PR B 2
H32Z H 0.6144 0.2952 0.3645 0.134 Uiso 0.50 1 calc PR B 2
C33A C 0.4954(9) 0.3336(6) 0.2734(5) 0.065(3) Uani 0.50 1 d PDU B 2
H33X H 0.4377 0.3201 0.2826 0.098 Uiso 0.50 1 calc PR B 2
H33Y H 0.5345 0.3050 0.2651 0.098 Uiso 0.50 1 calc PR B 2
H33Z H 0.4879 0.3563 0.2443 0.098 Uiso 0.50 1 calc PR B 2
Si4A Si 0.5036(5) 0.4567(4) 0.3988(3) 0.171(4) Uani 0.50 1 d PD B 2
C34A C 0.6205(9) 0.4575(7) 0.4199(6) 0.090(3) Uani 0.50 1 d PDU B 2
H34X H 0.6457 0.4230 0.4166 0.136 Uiso 0.50 1 calc PR B 2
H34Y H 0.6249 0.4684 0.4550 0.136 Uiso 0.50 1 calc PR B 2
H34Z H 0.6533 0.4817 0.3993 0.136 Uiso 0.50 1 calc PR B 2
C35A C 0.4465(13) 0.4173(7) 0.4581(7) 0.117(4) Uani 0.50 1 d PDU B 2
H35X H 0.4713 0.4304 0.4899 0.175 Uiso 0.50 1 calc PR B 2
H35Y H 0.4593 0.3804 0.4554 0.175 Uiso 0.50 1 calc PR B 2
H35Z H 0.3824 0.4227 0.4568 0.175 Uiso 0.50 1 calc PR B 2
C36A C 0.4541(10) 0.5203(5) 0.4077(6) 0.074(3) Uani 0.50 1 d PDU B 2
H36X H 0.3910 0.5191 0.3982 0.112 Uiso 0.50 1 calc PR B 2
H36Y H 0.4837 0.5456 0.3868 0.112 Uiso 0.50 1 calc PR B 2
H36Z H 0.4611 0.5304 0.4429 0.112 Uiso 0.50 1 calc PR B 2
N1 N 0.3659(3) 0.5813(2) 0.1327(2) 0.0502(15) Uani 1 1 d . . .
Si1 Si 0.40804(13) 0.55320(8) 0.07869(8) 0.0583(6) Uani 1 1 d . B .
C37 C 0.3574(5) 0.4885(3) 0.0653(2) 0.063(2) Uani 1 1 d . . .
H37A H 0.3653 0.4663 0.0947 0.095 Uiso 1 1 calc R B .
H37B H 0.3864 0.4727 0.0369 0.095 Uiso 1 1 calc R . .
H37C H 0.2942 0.4926 0.0573 0.095 Uiso 1 1 calc R . .
C38 C 0.3888(6) 0.5930(3) 0.0197(3) 0.085(3) Uani 1 1 d . . .
H38A H 0.4140 0.6274 0.0248 0.128 Uiso 1 1 calc R B .
H38B H 0.3252 0.5959 0.0123 0.128 Uiso 1 1 calc R . .
H38C H 0.4174 0.5762 -0.0083 0.128 Uiso 1 1 calc R . .
C39 C 0.5336(5) 0.5430(3) 0.0831(3) 0.081(3) Uani 1 1 d . . .
H39A H 0.5489 0.5224 0.1128 0.122 Uiso 1 1 calc R B .
H39B H 0.5634 0.5765 0.0855 0.122 Uiso 1 1 calc R . .
H39C H 0.5527 0.5249 0.0532 0.122 Uiso 1 1 calc R . .
Si2 Si 0.38203(14) 0.64750(8) 0.14401(9) 0.0668(6) Uani 1 1 d . B .
C40 C 0.5039(5) 0.6678(3) 0.1419(4) 0.117(4) Uani 1 1 d . . .
H40A H 0.5275 0.6585 0.1095 0.176 Uiso 1 1 calc R B .
H40B H 0.5379 0.6502 0.1686 0.176 Uiso 1 1 calc R . .
H40C H 0.5086 0.7051 0.1467 0.176 Uiso 1 1 calc R . .
C41 C 0.3140(6) 0.6905(3) 0.0977(3) 0.104(3) Uani 1 1 d . . .
H41A H 0.3307 0.6828 0.0634 0.156 Uiso 1 1 calc R B .
H41B H 0.3261 0.7268 0.1051 0.156 Uiso 1 1 calc R . .
H41C H 0.2508 0.6836 0.1012 0.156 Uiso 1 1 calc R . .
C42 C 0.3427(6) 0.6677(3) 0.2073(3) 0.088(3) Uani 1 1 d . . .
H42A H 0.2803 0.6583 0.2102 0.132 Uiso 1 1 calc R B .
H42B H 0.3494 0.7050 0.2111 0.132 Uiso 1 1 calc R . .
H42C H 0.3780 0.6501 0.2335 0.132 Uiso 1 1 calc R . .
Li1 Li 0.8060(13) 0.7393(6) 0.4136(6) 0.103(6) Uani 1 1 d . . .
O1 O 0.9115(4) 0.7675(2) 0.4175(2) 0.1020(18) Uani 1 1 d DU C 1
C43 C 0.9511(6) 0.7943(4) 0.4604(3) 0.116(3) Uani 1 1 d DU C 1
H43A H 0.9324 0.7784 0.4919 0.140 Uiso 1 1 calc R C 1
H43B H 0.9332 0.8310 0.4602 0.140 Uiso 1 1 calc R C 1
C44 C 1.0568(6) 0.7891(4) 0.4549(3) 0.130(3) Uani 1 1 d DU C 1
H44A H 1.0853 0.8234 0.4570 0.156 Uiso 1 1 calc R C 1
H44B H 1.0825 0.7670 0.4817 0.156 Uiso 1 1 calc R C 1
C45 C 1.0702(6) 0.7657(5) 0.4053(3) 0.134(3) Uani 1 1 d DU C 1
H45A H 1.0885 0.7292 0.4088 0.161 Uiso 1 1 calc R C 1
H45B H 1.1162 0.7846 0.3872 0.161 Uiso 1 1 calc R C 1
C46 C 0.9824(6) 0.7697(4) 0.3782(3) 0.125(3) Uani 1 1 d DU C 1
H46A H 0.9747 0.7409 0.3542 0.151 Uiso 1 1 calc R C 1
H46B H 0.9783 0.8026 0.3595 0.151 Uiso 1 1 calc R C 1
O2 O 0.7230(5) 0.7689(3) 0.4639(3) 0.161(2) Uani 1 1 d DU C 1
C47 C 0.6419(7) 0.7412(4) 0.4827(5) 0.186(3) Uani 1 1 d DU C 1
H47A H 0.6570 0.7202 0.5126 0.223 Uiso 1 1 calc R C 1
H47B H 0.6152 0.7187 0.4565 0.223 Uiso 1 1 calc R C 1
C48 C 0.5762(7) 0.7872(4) 0.4962(5) 0.186(3) Uani 1 1 d DU C 1
H48A H 0.5251 0.7881 0.4722 0.223 Uiso 1 1 calc R C 1
H48B H 0.5539 0.7825 0.5303 0.223 Uiso 1 1 calc R C 1
C49 C 0.6286(7) 0.8362(4) 0.4933(5) 0.184(3) Uani 1 1 d DU C 1
H49A H 0.6213 0.8571 0.5239 0.221 Uiso 1 1 calc R C 1
H49B H 0.6083 0.8568 0.4640 0.221 Uiso 1 1 calc R C 1
C50 C 0.7248(7) 0.8206(4) 0.4883(5) 0.175(3) Uani 1 1 d DU C 1
H50A H 0.7563 0.8458 0.4676 0.210 Uiso 1 1 calc R C 1
H50B H 0.7550 0.8187 0.5216 0.210 Uiso 1 1 calc R C 1
O3 O 0.7368(4) 0.7546(3) 0.3498(2) 0.1112(19) Uani 1 1 d DU C 1
C51 C 0.6424(6) 0.7711(4) 0.3433(4) 0.133(3) Uani 1 1 d DU C 1
H51A H 0.6372 0.8046 0.3258 0.160 Uiso 1 1 calc R C 1
H51B H 0.6131 0.7733 0.3758 0.160 Uiso 1 1 calc R C 1
C52 C 0.6031(6) 0.7251(4) 0.3097(4) 0.137(3) Uani 1 1 d DU C 1
H52A H 0.5841 0.6962 0.3309 0.164 Uiso 1 1 calc R C 1
H52B H 0.5517 0.7371 0.2890 0.164 Uiso 1 1 calc R C 1
C53 C 0.6762(6) 0.7091(4) 0.2778(4) 0.138(3) Uani 1 1 d DU C 1
H53A H 0.6662 0.7218 0.2432 0.166 Uiso 1 1 calc R C 1
H53B H 0.6811 0.6711 0.2770 0.166 Uiso 1 1 calc R C 1
C54 C 0.7599(6) 0.7329(4) 0.3012(3) 0.117(3) Uani 1 1 d DU C 1
H54A H 0.8063 0.7063 0.3058 0.141 Uiso 1 1 calc R C 1
H54B H 0.7826 0.7603 0.2793 0.141 Uiso 1 1 calc R C 1
O4 O 0.8299(8) 0.6651(4) 0.4111(6) 0.137(3) Uani 0.50 1 d PDU C 1
C55 C 0.9084(9) 0.6390(5) 0.3967(8) 0.122(3) Uani 0.50 1 d PDU C 1
H55A H 0.9609 0.6518 0.4159 0.147 Uiso 0.50 1 calc PR C 1
H55B H 0.9182 0.6435 0.3606 0.147 Uiso 0.50 1 calc PR C 1
C56 C 0.8886(9) 0.5798(5) 0.4097(8) 0.129(3) Uani 0.50 1 d PDU C 1
H56A H 0.9238 0.5565 0.3889 0.155 Uiso 0.50 1 calc PR C 1
H56B H 0.9026 0.5725 0.4454 0.155 Uiso 0.50 1 calc PR C 1
C57 C 0.7930(10) 0.5735(6) 0.3984(8) 0.145(3) Uani 0.50 1 d PDU C 1
H57A H 0.7684 0.5425 0.4145 0.174 Uiso 0.50 1 calc PR C 1
H57B H 0.7793 0.5726 0.3620 0.174 Uiso 0.50 1 calc PR C 1
C58 C 0.7620(10) 0.6232(6) 0.4225(9) 0.163(2) Uani 0.50 1 d PDU C 1
H58A H 0.7579 0.6186 0.4591 0.196 Uiso 0.50 1 calc PR C 1
H58B H 0.7029 0.6331 0.4087 0.196 Uiso 0.50 1 calc PR C 1
O4A O 0.7858(9) 0.6634(6) 0.4212(5) 0.165(2) Uani 0.50 1 d PDU C 2
C55A C 0.8014(14) 0.6496(6) 0.4745(6) 0.172(3) Uani 0.50 1 d PDU C 2
H55C H 0.7654 0.6710 0.4967 0.206 Uiso 0.50 1 calc PR C 2
H55D H 0.8647 0.6527 0.4847 0.206 Uiso 0.50 1 calc PR C 2
C56A C 0.7689(11) 0.5896(6) 0.4741(8) 0.174(3) Uani 0.50 1 d PDU C 2
H56C H 0.8037 0.5681 0.4514 0.209 Uiso 0.50 1 calc PR C 2
H56D H 0.7705 0.5743 0.5080 0.209 Uiso 0.50 1 calc PR C 2
C57A C 0.6758(11) 0.5981(8) 0.4543(7) 0.177(3) Uani 0.50 1 d PDU C 2
H57C H 0.6381 0.6146 0.4794 0.212 Uiso 0.50 1 calc PR C 2
H57D H 0.6477 0.5659 0.4422 0.212 Uiso 0.50 1 calc PR C 2
C58A C 0.6972(12) 0.6346(8) 0.4117(7) 0.173(3) Uani 0.50 1 d PDU C 2
H58C H 0.6489 0.6601 0.4074 0.208 Uiso 0.50 1 calc PR C 2
H58D H 0.7004 0.6146 0.3802 0.208 Uiso 0.50 1 calc PR C 2
S1 S 0.18580(10) 0.44486(6) 0.22723(6) 0.0419(4) Uani 1 1 d . B .
C1 C 0.1956(4) 0.3829(3) 0.1912(2) 0.0549(19) Uani 1 1 d . . .
H1A H 0.2550 0.3681 0.1984 0.066 Uiso 1 1 calc R B .
H1B H 0.1515 0.3582 0.2035 0.066 Uiso 1 1 calc R . .
C2 C 0.1825(5) 0.3880(3) 0.1361(3) 0.061(2) Uani 1 1 d . B .
H2A H 0.1886 0.3542 0.1204 0.092 Uiso 1 1 calc R . .
H2B H 0.2271 0.4115 0.1232 0.092 Uiso 1 1 calc R . .
H2C H 0.1233 0.4018 0.1284 0.092 Uiso 1 1 calc R . .
S2 S 0.39240(10) 0.44312(7) 0.20177(6) 0.0461(4) Uani 1 1 d . B .
C3 C 0.5124(5) 0.4440(4) 0.1890(4) 0.098(3) Uani 1 1 d . . .
H3A H 0.5291 0.4785 0.1767 0.117 Uiso 1 1 calc R B .
H3B H 0.5468 0.4372 0.2203 0.117 Uiso 1 1 calc R . .
C4 C 0.5354(6) 0.4022(4) 0.1487(4) 0.127(4) Uani 1 1 d . B .
H4A H 0.5988 0.4034 0.1424 0.191 Uiso 1 1 calc R . .
H4B H 0.5017 0.4091 0.1176 0.191 Uiso 1 1 calc R . .
H4C H 0.5200 0.3679 0.1611 0.191 Uiso 1 1 calc R . .
S3 S 0.35272(13) 0.54802(7) 0.28683(7) 0.0589(5) Uani 1 1 d . B .
C5 C 0.4736(5) 0.5485(3) 0.2732(4) 0.095(3) Uani 1 1 d . . .
H5A H 0.5015 0.5161 0.2853 0.114 Uiso 1 1 calc R B .
H5B H 0.4814 0.5507 0.2367 0.114 Uiso 1 1 calc R . .
C6 C 0.5193(7) 0.5956(4) 0.2997(5) 0.176(5) Uani 1 1 d . B .
H6A H 0.5825 0.5956 0.2928 0.264 Uiso 1 1 calc R . .
H6B H 0.5118 0.5931 0.3359 0.264 Uiso 1 1 calc R . .
H6C H 0.4923 0.6276 0.2872 0.264 Uiso 1 1 calc R . .
S8 S 0.23924(14) 0.35093(7) 0.31033(7) 0.0640(5) Uani 1 1 d . B .
C7 C 0.2629(7) 0.3229(3) 0.3743(3) 0.104(3) Uani 1 1 d . . .
H7A H 0.3135 0.3413 0.3905 0.125 Uiso 1 1 calc R B .
H7B H 0.2108 0.3277 0.3953 0.125 Uiso 1 1 calc R . .
C8 C 0.2850(8) 0.2646(4) 0.3708(4) 0.145(5) Uani 1 1 d . B .
H8A H 0.2970 0.2509 0.4045 0.217 Uiso 1 1 calc R . .
H8B H 0.3372 0.2599 0.3505 0.217 Uiso 1 1 calc R . .
H8C H 0.2346 0.2463 0.3553 0.217 Uiso 1 1 calc R . .
S9 S 0.20819(18) 0.45894(8) 0.37224(7) 0.0843(7) Uani 1 1 d . B .
C9 C 0.1863(2) 0.5262(2) 0.3957(3) 0.104(3) Uani 1 1 d D . .
H9A H 0.2377 0.5488 0.3900 0.124 Uiso 0.50 1 calc PR B 1
H9B H 0.1337 0.5410 0.3781 0.124 Uiso 0.50 1 calc PR B 1
H9C H 0.2164 0.5512 0.3742 0.124 Uiso 0.50 1 d PR B 2
H9D H 0.1219 0.5330 0.3923 0.124 Uiso 0.50 1 d PR B 2
C10 C 0.1692(8) 0.5210(7) 0.45567(17) 0.095(5) Uani 0.50 1 d PD B 1
H10A H 0.1565 0.5551 0.4695 0.142 Uiso 0.50 1 calc PR B 1
H10B H 0.2220 0.5067 0.4726 0.142 Uiso 0.50 1 calc PR B 1
H10C H 0.1187 0.4982 0.4608 0.142 Uiso 0.50 1 calc PR B 1
C10A C 0.2190(9) 0.5360(7) 0.4539(2) 0.095(5) Uani 0.50 1 d PD B 2
H10D H 0.2048 0.5714 0.4635 0.142 Uiso 0.50 1 calc PR B 2
H10E H 0.2831 0.5306 0.4572 0.142 Uiso 0.50 1 calc PR B 2
H10F H 0.1888 0.5119 0.4757 0.142 Uiso 0.50 1 calc PR B 2
S6 S -0.01816(12) 0.40086(7) 0.22009(9) 0.0693(6) Uani 1 1 d . B .
C11 C -0.1385(5) 0.3936(4) 0.2307(4) 0.116(4) Uani 1 1 d . . .
H11A H -0.1481 0.3875 0.2666 0.139 Uiso 1 1 calc R B .
H11B H -0.1699 0.4256 0.2207 0.139 Uiso 1 1 calc R . .
C12 C -0.1751(5) 0.3482(4) 0.1998(5) 0.145(5) Uani 1 1 d . B .
H12A H -0.2384 0.3444 0.2055 0.217 Uiso 1 1 calc R . .
H12B H -0.1440 0.3166 0.2100 0.217 Uiso 1 1 calc R . .
H12C H -0.1661 0.3547 0.1643 0.217 Uiso 1 1 calc R . .
S7 S -0.00271(14) 0.50465(8) 0.30414(8) 0.0780(6) Uani 1 1 d D B .
H7 H 0.02873(14) 0.54342(8) 0.33166(8) 0.094 Uiso 0.75 1 calc PRD D 2
C13 C -0.1257(17) 0.4923(11) 0.3020(10) 0.056(7) Uiso 0.25 1 d P B 2
H13A H -0.1487 0.4957 0.2671 0.067 Uiso 0.25 1 calc PR B 2
H13B H -0.1372 0.4567 0.3133 0.067 Uiso 0.25 1 calc PR B 2
C14 C -0.173(2) 0.5295(13) 0.3345(12) 0.079(9) Uiso 0.25 1 d P B 2
H14A H -0.2364 0.5221 0.3329 0.119 Uiso 0.25 1 calc PR B 2
H14B H -0.1626 0.5647 0.3228 0.119 Uiso 0.25 1 calc PR B 2
H14C H -0.1505 0.5260 0.3691 0.119 Uiso 0.25 1 calc PR B 2
S5 S 0.14009(11) 0.58630(6) 0.22567(7) 0.0524(5) Uani 1 1 d . . .
C15 C 0.1472(6) 0.6144(3) 0.2903(3) 0.074(2) Uani 1 1 d . B .
H15A H 0.1091 0.5941 0.3124 0.089 Uiso 1 1 calc R . .
H15B H 0.2088 0.6115 0.3035 0.089 Uiso 1 1 calc R . .
C16 C 0.1191(7) 0.6699(3) 0.2918(4) 0.116(4) Uani 1 1 d . . .
H16A H 0.1247 0.6827 0.3262 0.173 Uiso 1 1 calc R B .
H16B H 0.0575 0.6729 0.2798 0.173 Uiso 1 1 calc R . .
H16C H 0.1570 0.6904 0.2703 0.173 Uiso 1 1 calc R . .
S4 S 0.13965(11) 0.51944(7) 0.12169(6) 0.0505(5) Uani 1 1 d . . .
C17 C 0.1287(11) 0.5671(6) 0.0719(6) 0.082(3) Uani 0.50 1 d PD B 1
H17A H 0.1883 0.5766 0.0607 0.099 Uiso 0.50 1 calc PR B 1
H17B H 0.0958 0.5517 0.0430 0.099 Uiso 0.50 1 calc PR B 1
C18 C 0.0791(11) 0.6171(6) 0.0891(6) 0.082(3) Uani 0.50 1 d PD B 1
H18A H 0.0760 0.6419 0.0615 0.123 Uiso 0.50 1 calc PR B 1
H18B H 0.1114 0.6324 0.1177 0.123 Uiso 0.50 1 calc PR B 1
H18C H 0.0192 0.6080 0.0988 0.123 Uiso 0.50 1 calc PR B 1
C17A C 0.1008(12) 0.5863(7) 0.1041(5) 0.082(3) Uani 0.50 1 d PD B 2
H17C H 0.0378 0.5909 0.1119 0.099 Uiso 0.50 1 calc PR B 2
H17D H 0.1363 0.6126 0.1223 0.099 Uiso 0.50 1 calc PR B 2
C18A C 0.1141(11) 0.5908(7) 0.0455(5) 0.082(3) Uani 0.50 1 d PD B 2
H18D H 0.0949 0.6249 0.0340 0.123 Uiso 0.50 1 calc PR B 2
H18E H 0.0788 0.5643 0.0281 0.123 Uiso 0.50 1 calc PR B 2
H18F H 0.1767 0.5860 0.0385 0.123 Uiso 0.50 1 calc PR B 2

loop_
_atom_site_aniso_label
_atom_site_aniso_U_11
_atom_site_aniso_U_22
_atom_site_aniso_U_33
_atom_site_aniso_U_23
_atom_site_aniso_U_13
_atom_site_aniso_U_12
Dy1 0.03639(15) 0.03821(16) 0.04760(17) -0.00184(14) 0.00401(13) -0.00454(13)
Dy2 0.0742(2) 0.04160(17) 0.04091(17) -0.00622(14) -0.00139(17) 0.00056(16)
Dy4 0.0874(2) 0.0526(2) 0.0771(2) 0.00772(18) 0.0482(2) 0.00209(19)
Dy3 0.03616(15) 0.04003(17) 0.0809(2) -0.00996(16) 0.01645(16) -0.00140(14)
N3 0.037(3) 0.048(3) 0.130(5) -0.019(4) 0.006(3) -0.003(3)
Si6 0.0363(11) 0.0480(13) 0.260(4) -0.0421(18) 0.0142(17) 0.0035(10)
C19 0.109(6) 0.130(7) 0.215(8) -0.032(6) 0.058(6) -0.015(5)
C20 0.067(5) 0.064(5) 0.171(9) -0.029(6) 0.019(6) 0.018(4)
C21 0.121(8) 0.069(6) 0.368(18) -0.067(9) -0.109(10) 0.046(6)
Si5 0.0487(13) 0.0702(16) 0.178(3) -0.0235(17) -0.0410(16) 0.0028(12)
C22 0.150(10) 0.118(9) 0.196(12) 0.021(8) -0.091(9) 0.025(8)
C23 0.057(5) 0.079(6) 0.102(6) -0.021(5) -0.031(5) -0.006(4)
C24 0.046(5) 0.127(9) 0.306(16) -0.069(10) -0.048(8) -0.014(6)
N4 0.075(4) 0.083(5) 0.084(4) 0.020(4) 0.044(3) 0.011(4)
Si7 0.1099(18) 0.0623(15) 0.161(2) 0.0355(16) 0.0800(18) 0.0032(14)
C25 0.088(6) 0.060(5) 0.151(8) 0.013(5) 0.038(6) -0.021(5)
C26 0.278(14) 0.091(7) 0.174(9) 0.072(7) 0.137(10) 0.030(9)
C27 0.180(8) 0.083(7) 0.336(15) -0.049(8) 0.180(9) -0.075(7)
Si8 0.0794(16) 0.151(3) 0.0626(15) 0.0172(16) 0.0231(13) -0.0241(17)
C28 0.129(6) 0.110(6) 0.068(5) -0.007(4) 0.039(4) -0.022(6)
C29 0.129(6) 0.110(6) 0.068(5) -0.007(4) 0.039(4) -0.022(6)
C30 0.129(6) 0.110(6) 0.068(5) -0.007(4) 0.039(4) -0.022(6)
C28A 0.129(6) 0.110(6) 0.068(5) -0.007(4) 0.039(4) -0.022(6)
C29A 0.129(6) 0.110(6) 0.068(5) -0.007(4) 0.039(4) -0.022(6)
C30A 0.129(6) 0.110(6) 0.068(5) -0.007(4) 0.039(4) -0.022(6)
N2 0.093(5) 0.054(4) 0.060(4) -0.005(3) -0.014(4) 0.010(3)
Si3 0.088(4) 0.081(4) 0.048(3) 0.000(2) -0.027(3) 0.035(3)
C31 0.087(4) 0.090(5) 0.089(5) -0.003(4) -0.001(4) 0.003(4)
C32 0.096(5) 0.095(5) 0.092(5) 0.004(4) -0.001(4) 0.005(4)
C33 0.064(4) 0.060(4) 0.064(4) -0.004(3) 0.006(3) 0.007(3)
Si4 0.120(4) 0.047(2) 0.033(2) 0.0088(19) -0.015(3) 0.003(3)
C34 0.090(4) 0.087(4) 0.086(5) 0.002(4) 0.000(4) 0.004(4)
C35 0.118(5) 0.119(5) 0.113(5) 0.000(4) 0.002(4) -0.006(4)
C36 0.066(4) 0.070(4) 0.062(4) -0.002(3) -0.005(3) -0.008(3)
Si3A 0.057(3) 0.055(3) 0.113(5) -0.006(3) 0.016(3) -0.006(2)
C31A 0.079(4) 0.082(5) 0.081(4) -0.002(4) 0.000(4) -0.004(4)
C32A 0.088(5) 0.091(5) 0.089(5) 0.005(4) 0.000(4) 0.002(4)
C33A 0.066(4) 0.062(4) 0.067(4) -0.002(3) 0.006(3) 0.004(3)
Si4A 0.108(5) 0.229(10) 0.171(8) -0.112(7) -0.068(5) 0.025(6)
C34A 0.093(5) 0.088(5) 0.091(5) -0.001(4) 0.001(4) -0.001(4)
C35A 0.118(5) 0.120(5) 0.113(5) -0.002(4) 0.002(4) -0.005(4)
C36A 0.076(4) 0.076(4) 0.071(4) -0.002(3) -0.003(4) -0.006(4)
N1 0.034(3) 0.054(3) 0.063(3) 0.003(3) 0.007(3) -0.009(2)
Si1 0.0488(11) 0.0671(13) 0.0599(12) 0.0071(10) 0.0183(10) -0.0002(10)
C37 0.062(4) 0.079(5) 0.049(4) 0.003(4) 0.014(4) 0.009(4)
C38 0.097(6) 0.082(6) 0.079(5) 0.016(5) 0.026(5) 0.004(5)
C39 0.059(5) 0.087(6) 0.100(6) -0.011(5) 0.028(4) 0.000(4)
Si2 0.0571(12) 0.0465(12) 0.0980(16) 0.0094(11) 0.0250(12) -0.0055(10)
C40 0.072(5) 0.071(6) 0.211(11) 0.014(7) 0.046(7) -0.012(5)
C41 0.137(8) 0.064(6) 0.112(7) 0.014(5) 0.007(7) 0.008(6)
C42 0.112(7) 0.038(4) 0.116(7) -0.002(4) 0.024(6) -0.022(4)
Li1 0.157(15) 0.050(8) 0.104(11) -0.011(8) 0.014(11) -0.001(9)
O1 0.124(4) 0.101(3) 0.081(3) 0.002(3) 0.012(3) 0.025(3)
C43 0.139(5) 0.113(4) 0.098(4) 0.001(4) 0.003(4) 0.016(4)
C44 0.145(5) 0.128(5) 0.117(4) -0.007(4) 0.004(4) 0.006(4)
C45 0.138(5) 0.140(5) 0.125(5) -0.021(4) 0.008(4) 0.011(4)
C46 0.135(5) 0.127(5) 0.114(4) -0.008(4) 0.008(4) 0.036(4)
O2 0.177(4) 0.149(4) 0.161(4) -0.034(4) 0.060(4) -0.025(4)
C47 0.193(5) 0.181(5) 0.185(5) -0.022(5) 0.045(5) -0.012(5)
C48 0.183(5) 0.184(5) 0.192(5) -0.018(5) 0.035(5) -0.003(5)
C49 0.185(5) 0.172(5) 0.198(5) -0.008(5) 0.044(5) -0.008(5)
C50 0.184(5) 0.162(5) 0.181(5) -0.014(5) 0.050(5) -0.015(5)
O3 0.107(3) 0.128(4) 0.100(3) -0.004(3) 0.023(3) 0.011(3)
C51 0.130(5) 0.135(5) 0.136(5) 0.004(4) 0.011(4) -0.005(4)
C52 0.132(5) 0.134(5) 0.146(5) -0.003(4) 0.006(4) -0.007(4)
C53 0.138(5) 0.138(5) 0.139(5) -0.019(4) 0.013(4) 0.007(4)
C54 0.117(4) 0.124(5) 0.112(4) -0.023(4) 0.018(4) 0.006(4)
O4 0.142(4) 0.128(4) 0.142(4) 0.010(4) 0.008(4) -0.002(4)
C55 0.127(5) 0.117(5) 0.124(5) 0.006(5) 0.015(5) 0.016(5)
C56 0.136(5) 0.118(5) 0.135(5) 0.007(5) 0.009(5) 0.011(5)
C57 0.156(5) 0.129(5) 0.151(5) 0.004(5) 0.003(5) 0.005(5)
C58 0.169(3) 0.153(3) 0.167(3) 0.010(3) -0.002(3) -0.003(3)
O4A 0.174(4) 0.152(4) 0.167(4) 0.012(4) -0.011(4) -0.006(4)
C55A 0.180(5) 0.162(5) 0.172(5) 0.008(4) -0.007(4) -0.003(4)
C56A 0.179(5) 0.167(5) 0.176(5) 0.010(4) -0.005(4) -0.004(4)
C57A 0.181(5) 0.169(5) 0.181(5) 0.010(4) -0.003(4) -0.004(4)
C58A 0.179(5) 0.163(5) 0.177(5) 0.013(4) -0.004(4) -0.005(4)
S1 0.0430(8) 0.0352(8) 0.0482(9) -0.0066(7) 0.0132(7) -0.0032(7)
C1 0.043(4) 0.071(5) 0.052(4) -0.025(3) 0.014(3) -0.011(3)
C2 0.061(4) 0.051(4) 0.072(5) -0.004(4) 0.012(4) -0.008(4)
S2 0.0374(8) 0.0497(9) 0.0513(10) -0.0014(8) 0.0027(8) 0.0013(8)
C3 0.051(5) 0.119(8) 0.123(8) 0.029(6) -0.004(5) -0.024(5)
C4 0.089(6) 0.095(7) 0.202(11) -0.006(7) 0.077(7) 0.033(5)
S3 0.0721(12) 0.0441(10) 0.0594(11) -0.0114(8) -0.0154(10) -0.0003(9)
C5 0.074(6) 0.065(6) 0.146(8) -0.016(5) -0.010(6) -0.013(4)
C6 0.115(8) 0.166(10) 0.245(13) -0.126(9) -0.004(9) -0.064(8)
S8 0.0866(13) 0.0461(10) 0.0602(11) 0.0075(9) 0.0183(10) -0.0023(10)
C7 0.152(9) 0.072(6) 0.089(6) 0.028(5) 0.016(6) 0.003(6)
C8 0.212(12) 0.093(7) 0.130(9) 0.056(7) 0.001(9) 0.050(8)
S9 0.143(2) 0.0668(13) 0.0441(11) -0.0048(9) 0.0270(12) 0.0180(13)
C9 0.172(9) 0.081(6) 0.059(5) -0.033(4) 0.026(6) 0.022(6)
C10 0.101(12) 0.110(10) 0.076(7) -0.036(7) 0.045(8) -0.019(9)
C10A 0.101(12) 0.110(10) 0.076(7) -0.036(7) 0.045(8) -0.019(9)
S6 0.0496(10) 0.0440(10) 0.1164(16) -0.0043(10) 0.0344(11) -0.0078(8)
C11 0.052(5) 0.079(6) 0.218(11) -0.010(7) 0.046(6) -0.023(5)
C12 0.055(5) 0.109(8) 0.272(15) 0.002(9) 0.031(7) -0.041(5)
S7 0.0869(13) 0.0590(12) 0.0910(14) -0.0096(10) 0.0523(11) 0.0048(10)
S5 0.0499(10) 0.0409(9) 0.0668(11) -0.0139(8) 0.0083(9) -0.0016(8)
C15 0.096(6) 0.059(5) 0.068(5) -0.026(4) 0.013(4) 0.008(4)
C16 0.141(8) 0.093(7) 0.111(7) -0.048(6) -0.015(7) 0.042(6)
S4 0.0416(9) 0.0577(11) 0.0519(10) 0.0031(8) -0.0031(8) -0.0090(8)
C17 0.079(6) 0.104(8) 0.063(6) 0.029(5) -0.013(5) 0.003(5)
C18 0.079(6) 0.104(8) 0.063(6) 0.029(5) -0.013(5) 0.003(5)
C17A 0.079(6) 0.104(8) 0.063(6) 0.029(5) -0.013(5) 0.003(5)
C18A 0.079(6) 0.104(8) 0.063(6) 0.029(5) -0.013(5) 0.003(5)

loop_
_atom_type_symbol
_atom_type_description
_atom_type_scat_dispersion_real
_atom_type_scat_dispersion_imag
_atom_type_scat_source
C C 0.0033 0.0016 'International Tables Vol C Tables 4.2.6.8 and 6.1.1.4'
H H 0.0000 0.0000 'International Tables Vol C Tables 4.2.6.8 and 6.1.1.4'
Dy Dy -0.1892 4.4098 'International Tables Vol C Tables 4.2.6.8 and 6.1.1.4'
Li Li -0.0003 0.0001 'International Tables Vol C Tables 4.2.6.8 and 6.1.1.4'
N N 0.0061 0.0033 'International Tables Vol C Tables 4.2.6.8 and 6.1.1.4'
O O 0.0106 0.0060 'International Tables Vol C Tables 4.2.6.8 and 6.1.1.4'
S S 0.1246 0.1234 'International Tables Vol C Tables 4.2.6.8 and 6.1.1.4'
Si Si 0.0817 0.0704 'International Tables Vol C Tables 4.2.6.8 and 6.1.1.4'

loop_
_geom_angle_atom_site_label_1
_geom_angle_atom_site_label_2
_geom_angle_atom_site_label_3
_geom_angle
N1 Dy1 S5 114.63(14)
N1 Dy1 S4 95.53(13)
S5 Dy1 S4 71.19(5)
N1 Dy1 S3 111.19(14)
S5 Dy1 S3 81.70(5)
S4 Dy1 S3 148.11(5)
N1 Dy1 S2 103.14(14)
S5 Dy1 S2 141.59(5)
S4 Dy1 S2 113.17(5)
S3 Dy1 S2 78.32(5)
N1 Dy1 S1 158.40(14)
S5 Dy1 S1 79.87(5)
S4 Dy1 S1 73.32(5)
S3 Dy1 S1 85.89(5)
S2 Dy1 S1 66.33(4)
N1 Dy1 Si2 26.25(14)
S5 Dy1 Si2 93.33(5)
S4 Dy1 Si2 103.74(5)
S3 Dy1 Si2 94.08(6)
S2 Dy1 Si2 120.40(5)
S1 Dy1 Si2 173.14(5)
N1 Dy1 Dy2 136.15(13)
S5 Dy1 Dy2 98.77(4)
S4 Dy1 Dy2 122.72(4)
S3 Dy1 Dy2 44.52(4)
S2 Dy1 Dy2 45.26(3)
S1 Dy1 Dy2 49.53(3)
Si2 Dy1 Dy2 133.46(4)
N2 Dy2 S3 105.88(16)
N2 Dy2 S9 105.23(16)
S3 Dy2 S9 89.36(6)
N2 Dy2 S8 101.90(16)
S3 Dy2 S8 149.65(6)
S9 Dy2 S8 71.56(6)
N2 Dy2 S2 107.51(16)
S3 Dy2 S2 79.28(5)
S9 Dy2 S2 147.15(6)
S8 Dy2 S2 103.87(5)
N2 Dy2 S1 166.36(15)
S3 Dy2 S1 84.92(5)
S9 Dy2 S1 82.79(6)
S8 Dy2 S1 69.77(5)
S2 Dy2 S1 65.68(4)
N2 Dy2 Si3 25.50(17)
S3 Dy2 Si3 122.77(11)
S9 Dy2 Si3 120.63(10)
S8 Dy2 Si3 87.54(11)
S2 Dy2 Si3 91.01(10)
S1 Dy2 Si3 140.91(10)
N2 Dy2 Dy1 136.30(16)
S3 Dy2 Dy1 45.06(4)
S9 Dy2 Dy1 105.76(5)
S8 Dy2 Dy1 116.72(4)
S2 Dy2 Dy1 45.90(3)
S1 Dy2 Dy1 47.91(3)
Si3 Dy2 Dy1 132.81(9)
N4 Dy4 S7 111.04(16)
N4 Dy4 S9 110.78(18)
S7 Dy4 S9 85.88(7)
N4 Dy4 S8 99.05(16)
S7 Dy4 S8 147.35(6)
S9 Dy4 S8 71.41(6)
N4 Dy4 S6 99.52(17)
S7 Dy4 S6 76.94(6)
S9 Dy4 S6 148.97(6)
S8 Dy4 S6 111.08(5)
N4 Dy4 S1 158.42(17)
S7 Dy4 S1 84.39(5)
S9 Dy4 S1 84.51(5)
S8 Dy4 S1 70.68(5)
S6 Dy4 S1 68.42(5)
N4 Dy4 Si8 26.51(18)
S7 Dy4 Si8 91.67(7)
S9 Dy4 Si8 92.24(6)
S8 Dy4 Si8 111.83(6)
S6 Dy4 Si8 113.63(6)
S1 Dy4 Si8 175.05(6)
N4 Dy4 Dy3 134.76(16)
S7 Dy4 Dy3 44.78(4)
S9 Dy4 Dy3 105.01(4)
S8 Dy4 Dy3 118.29(4)
S6 Dy4 Dy3 45.37(4)
S1 Dy4 Dy3 48.06(3)
Si8 Dy4 Dy3 129.83(5)
N3 Dy3 S5 116.77(15)
N3 Dy3 S4 96.43(17)
S5 Dy3 S4 71.39(5)
N3 Dy3 S7 111.96(17)
S5 Dy3 S7 82.87(6)
S4 Dy3 S7 148.23(6)
N3 Dy3 S6 98.37(15)
S5 Dy3 S6 144.03(6)
S4 Dy3 S6 114.04(6)
S7 Dy3 S6 76.77(6)
N3 Dy3 S1 157.11(15)
S5 Dy3 S1 80.18(5)
S4 Dy3 S1 73.59(5)
S7 Dy3 S1 84.14(5)
S6 Dy3 S1 68.61(5)
N3 Dy3 Si6 26.66(17)
S5 Dy3 Si6 100.59(5)
S4 Dy3 Si6 112.47(7)
S7 Dy3 Si6 89.90(8)
S6 Dy3 Si6 108.61(6)
S1 Dy3 Si6 173.86(7)
N3 Dy3 Dy4 134.38(15)
S5 Dy3 Dy4 99.97(4)
S4 Dy3 Dy4 121.47(4)
S7 Dy3 Dy4 44.37(4)
S6 Dy3 Dy4 45.55(5)
S1 Dy3 Dy4 48.17(3)
Si6 Dy3 Dy4 125.89(6)
Si6 N3 Si5 121.5(4)
Si6 N3 Dy3 117.0(3)
Si5 N3 Dy3 121.4(3)
N3 Si6 C19 112.5(4)
N3 Si6 C20 110.6(3)
C19 Si6 C20 108.1(5)
N3 Si6 C21 112.8(5)
C19 Si6 C21 107.1(5)
C20 Si6 C21 105.3(4)
N3 Si6 Dy3 36.3(2)
C19 Si6 Dy3 111.3(4)
C20 Si6 Dy3 77.4(2)
C21 Si6 Dy3 138.4(4)
Si6 C19 H19A 109.5
Si6 C19 H19B 109.5
H19A C19 H19B 109.5
Si6 C19 H19C 109.5
H19A C19 H19C 109.5
H19B C19 H19C 109.5
Si6 C20 H20A 109.5
Si6 C20 H20B 109.5
H20A C20 H20B 109.5
Si6 C20 H20C 109.5
H20A C20 H20C 109.5
H20B C20 H20C 109.5
Si6 C21 H21A 109.5
Si6 C21 H21B 109.5
H21A C21 H21B 109.5
Si6 C21 H21C 109.5
H21A C21 H21C 109.5
H21B C21 H21C 109.5
N3 Si5 C23 113.0(3)
N3 Si5 C24 111.4(5)
C23 Si5 C24 103.8(4)
N3 Si5 C22 113.6(4)
C23 Si5 C22 105.7(5)
C24 Si5 C22 108.7(5)
Si5 C22 H22A 109.5
Si5 C22 H22B 109.5
H22A C22 H22B 109.5
Si5 C22 H22C 109.5
H22A C22 H22C 109.5
H22B C22 H22C 109.5
Si5 C23 H23A 109.5
Si5 C23 H23B 109.5
H23A C23 H23B 109.5
Si5 C23 H23C 109.5
H23A C23 H23C 109.5
H23B C23 H23C 109.5
Si5 C24 H24A 109.5
Si5 C24 H24B 109.5
H24A C24 H24B 109.5
Si5 C24 H24C 109.5
H24A C24 H24C 109.5
H24B C24 H24C 109.5
Si8 N4 Si7 120.3(4)
Si8 N4 Dy4 117.9(4)
Si7 N4 Dy4 121.8(3)
N4 Si7 C27 111.7(4)
N4 Si7 C25 112.2(3)
C27 Si7 C25 106.3(5)
N4 Si7 C26 113.1(5)
C27 Si7 C26 107.0(5)
C25 Si7 C26 106.0(4)
Si7 C25 H25A 109.5
Si7 C25 H25B 109.5
H25A C25 H25B 109.5
Si7 C25 H25C 109.5
H25A C25 H25C 109.5
H25B C25 H25C 109.5
Si7 C26 H26A 109.5
Si7 C26 H26B 109.5
H26A C26 H26B 109.5
Si7 C26 H26C 109.5
H26A C26 H26C 109.5
H26B C26 H26C 109.5
Si7 C27 H27A 109.5
Si7 C27 H27B 109.5
H27A C27 H27B 109.5
Si7 C27 H27C 109.5
H27A C27 H27C 109.5
H27B C27 H27C 109.5
C29 Si8 N4 114.4(6)
C29 Si8 C28A 119.7(8)
N4 Si8 C28A 125.6(7)
C29 Si8 C30 116.4(9)
N4 Si8 C30 99.6(6)
C28A Si8 C30 52.0(8)
C29 Si8 C28 111.3(9)
N4 Si8 C28 111.4(6)
C28A Si8 C28 52.1(7)
C30 Si8 C28 102.6(8)
C29 Si8 C29A 58.8(8)
N4 Si8 C29A 109.6(5)
C28A Si8 C29A 101.8(8)
C30 Si8 C29A 149.5(7)
C28 Si8 C29A 59.2(8)
C29 Si8 C30A 39.3(8)
N4 Si8 C30A 116.1(6)
C28A Si8 C30A 102.9(8)
C30 Si8 C30A 78.0(8)
C28 Si8 C30A 131.7(7)
C29A Si8 C30A 96.0(8)
C29 Si8 Dy4 82.2(6)
N4 Si8 Dy4 35.6(2)
C28A Si8 Dy4 150.8(6)
C30 Si8 Dy4 102.3(5)
C28 Si8 Dy4 141.9(5)
C29A Si8 Dy4 106.4(5)
C30A Si8 Dy4 81.7(5)
Si8 C28 H28A 109.5
Si8 C28 H28B 109.5
H28A C28 H28B 109.5
Si8 C28 H28C 109.5
H28A C28 H28C 109.5
H28B C28 H28C 109.5
Si8 C29 H29A 109.5
Si8 C29 H29B 109.5
H29A C29 H29B 109.5
Si8 C29 H29C 109.5
H29A C29 H29C 109.5
H29B C29 H29C 109.5
Si8 C30 H30A 109.5
Si8 C30 H30B 109.5
H30A C30 H30B 109.5
Si8 C30 H30C 109.5
H30A C30 H30C 109.5
H30B C30 H30C 109.5
Si8 C28A H28D 109.5
Si8 C28A H28E 109.5
H28D C28A H28E 109.5
Si8 C28A H28F 109.5
H28D C28A H28F 109.5
H28E C28A H28F 109.5
Si8 C29A H29D 109.5
Si8 C29A H29E 109.5
H29D C29A H29E 109.5
Si8 C29A H29F 109.5
H29D C29A H29F 109.5
H29E C29A H29F 109.5
Si8 C30A H30D 109.5
Si8 C30A H30E 109.5
H30D C30A H30E 109.5
Si8 C30A H30F 109.5
H30D C30A H30F 109.5
H30E C30A H30F 109.5
Si3 N2 Si4A 117.7(5)
Si3 N2 Si4 119.0(4)
Si4A N2 Si4 21.0(4)
Si3 N2 Si3A 12.2(3)
Si4A N2 Si3A 113.9(5)
Si4 N2 Si3A 120.0(4)
Si3 N2 Dy2 118.7(3)
Si4A N2 Dy2 123.5(4)
Si4 N2 Dy2 119.0(4)
Si3A N2 Dy2 120.6(3)
N2 Si3 C31 114.2(7)
N2 Si3 C33 115.6(6)
C31 Si3 C33 105.7(7)
N2 Si3 C32 112.6(6)
C31 Si3 C32 105.1(7)
C33 Si3 C32 102.4(7)
N2 Si3 Dy2 35.8(2)
C31 Si3 Dy2 124.6(6)
C33 Si3 Dy2 80.0(5)
C32 Si3 Dy2 127.8(6)
Si3 C31 H31A 109.5
Si3 C31 H31B 109.5
H31A C31 H31B 109.5
Si3 C31 H31C 109.5
H31A C31 H31C 109.5
H31B C31 H31C 109.5
Si3 C32 H32A 109.5
Si3 C32 H32B 109.5
H32A C32 H32B 109.5
Si3 C32 H32C 109.5
H32A C32 H32C 109.5
H32B C32 H32C 109.5
Si3 C33 H33A 109.5
Si3 C33 H33B 109.5
H33A C33 H33B 109.5
Si3 C33 H33C 109.5
H33A C33 H33C 109.5
H33B C33 H33C 109.5
N2 Si4 C34 116.1(7)
N2 Si4 C36 113.5(5)
C34 Si4 C36 108.3(7)
N2 Si4 C35 115.5(6)
C34 Si4 C35 103.4(7)
C36 Si4 C35 98.2(7)
Si4 C34 H34A 109.5
Si4 C34 H34B 109.5
H34A C34 H34B 109.5
Si4 C34 H34C 109.5
H34A C34 H34C 109.5
H34B C34 H34C 109.5
Si4 C36 H36A 109.5
Si4 C36 H36B 109.5
H36A C36 H36B 109.5
Si4 C36 H36C 109.5
H36A C36 H36C 109.5
H36B C36 H36C 109.5
C31A Si3A N2 111.2(6)
C31A Si3A C33A 107.2(7)
N2 Si3A C33A 110.0(6)
C31A Si3A C32A 108.9(8)
N2 Si3A C32A 112.0(6)
C33A Si3A C32A 107.3(7)
Si3A C31A H31X 109.5
Si3A C31A H31Y 109.5
H31X C31A H31Y 109.5
Si3A C31A H31Z 109.5
H31X C31A H31Z 109.5
H31Y C31A H31Z 109.5
Si3A C32A H32X 109.5
Si3A C32A H32Y 109.5
H32X C32A H32Y 109.5
Si3A C32A H32Z 109.5
H32X C32A H32Z 109.5
H32Y C32A H32Z 109.5
Si3A C33A H33X 109.5
Si3A C33A H33Y 109.5
H33X C33A H33Y 109.5
Si3A C33A H33Z 109.5
H33X C33A H33Z 109.5
H33Y C33A H33Z 109.5
N2 Si4A C36A 118.0(7)
N2 Si4A C34A 123.5(8)
C36A Si4A C34A 109.9(8)
N2 Si4A C35A 99.2(8)
C36A Si4A C35A 99.3(8)
C34A Si4A C35A 100.8(8)
Si4A C34A H34X 109.5
Si4A C34A H34Y 109.5
H34X C34A H34Y 109.5
Si4A C34A H34Z 109.5
H34X C34A H34Z 109.5
H34Y C34A H34Z 109.5
Si4A C35A H35X 109.5
Si4A C35A H35Y 109.5
H35X C35A H35Y 109.5
Si4A C35A H35Z 109.5
H35X C35A H35Z 109.5
H35Y C35A H35Z 109.5
Si4A C36A H36X 109.5
Si4A C36A H36Y 109.5
H36X C36A H36Y 109.5
Si4A C36A H36Z 109.5
H36X C36A H36Z 109.5
H36Y C36A H36Z 109.5
Si1 N1 Si2 119.7(3)
Si1 N1 Dy1 121.2(3)
Si2 N1 Dy1 119.0(3)
N1 Si1 C37 111.9(3)
N1 Si1 C38 114.0(3)
C37 Si1 C38 106.1(3)
N1 Si1 C39 113.0(3)
C37 Si1 C39 106.6(3)
C38 Si1 C39 104.6(4)
Si1 C37 H37A 109.5
Si1 C37 H37B 109.5
H37A C37 H37B 109.5
Si1 C37 H37C 109.5
H37A C37 H37C 109.5
H37B C37 H37C 109.5
Si1 C38 H38A 109.5
Si1 C38 H38B 109.5
H38A C38 H38B 109.5
Si1 C38 H38C 109.5
H38A C38 H38C 109.5
H38B C38 H38C 109.5
Si1 C39 H39A 109.5
Si1 C39 H39B 109.5
H39A C39 H39B 109.5
Si1 C39 H39C 109.5
H39A C39 H39C 109.5
H39B C39 H39C 109.5
N1 Si2 C42 112.3(3)
N1 Si2 C40 113.0(3)
C42 Si2 C40 106.2(4)
N1 Si2 C41 112.6(3)
C42 Si2 C41 103.8(4)
C40 Si2 C41 108.3(4)
N1 Si2 Dy1 34.72(17)
C42 Si2 Dy1 77.9(2)
C40 Si2 Dy1 130.4(3)
C41 Si2 Dy1 118.7(3)
Si2 C40 H40A 109.5
Si2 C40 H40B 109.5
H40A C40 H40B 109.5
Si2 C40 H40C 109.5
H40A C40 H40C 109.5
H40B C40 H40C 109.5
Si2 C41 H41A 109.5
Si2 C41 H41B 109.5
H41A C41 H41B 109.5
Si2 C41 H41C 109.5
H41A C41 H41C 109.5
H41B C41 H41C 109.5
Si2 C42 H42A 109.5
Si2 C42 H42B 109.5
H42A C42 H42B 109.5
Si2 C42 H42C 109.5
H42A C42 H42C 109.5
H42B C42 H42C 109.5
O1 Li1 O4 104.0(10)
O1 Li1 O4A 122.9(11)
O4 Li1 O4A 21.1(6)
O1 Li1 O3 114.5(9)
O4 Li1 O3 104.9(9)
O4A Li1 O3 101.8(9)
O1 Li1 O2 112.6(8)
O4 Li1 O2 121.0(10)
O4A Li1 O2 101.9(9)
O3 Li1 O2 100.0(9)
O1 Li1 C55A 110.2(9)
O4 Li1 C55A 39.0(7)
O4A Li1 C55A 29.6(5)
O3 Li1 C55A 128.8(8)
O2 Li1 C55A 84.5(7)
C43 O1 C46 104.1(6)
C43 O1 Li1 126.7(7)
C46 O1 Li1 129.1(7)
O1 C43 C44 105.8(7)
O1 C43 H43A 110.6
C44 C43 H43A 110.6
O1 C43 H43B 110.6
C44 C43 H43B 110.6
H43A C43 H43B 108.7
C45 C44 C43 106.2(7)
C45 C44 H44A 110.5
C43 C44 H44A 110.5
C45 C44 H44B 110.5
C43 C44 H44B 110.5
H44A C44 H44B 108.7
C44 C45 C46 105.2(7)
C44 C45 H45A 110.7
C46 C45 H45A 110.7
C44 C45 H45B 110.7
C46 C45 H45B 110.7
H45A C45 H45B 108.8
C45 C46 O1 107.1(7)
C45 C46 H46A 110.3
O1 C46 H46A 110.3
C45 C46 H46B 110.3
O1 C46 H46B 110.3
H46A C46 H46B 108.5
C50 O2 C47 106.5(7)
C50 O2 Li1 129.1(8)
C47 O2 Li1 124.4(8)
O2 C47 C48 103.6(8)
O2 C47 H47A 111.0
C48 C47 H47A 111.0
O2 C47 H47B 111.0
C48 C47 H47B 111.0
H47A C47 H47B 109.0
C49 C48 C47 106.7(8)
C49 C48 H48A 110.4
C47 C48 H48A 110.4
C49 C48 H48B 110.4
C47 C48 H48B 110.4
H48A C48 H48B 108.6
C48 C49 C50 106.6(9)
C48 C49 H49A 110.4
C50 C49 H49A 110.4
C48 C49 H49B 110.4
C50 C49 H49B 110.4
H49A C49 H49B 108.6
O2 C50 C49 105.9(9)
O2 C50 H50A 110.6
C49 C50 H50A 110.6
O2 C50 H50B 110.6
C49 C50 H50B 110.6
H50A C50 H50B 108.7
C54 O3 C51 105.0(6)
C54 O3 Li1 122.9(7)
C51 O3 Li1 128.6(8)
O3 C51 C52 101.0(7)
O3 C51 H51A 111.6
C52 C51 H51A 111.6
O3 C51 H51B 111.6
C52 C51 H51B 111.6
H51A C51 H51B 109.4
C53 C52 C51 105.2(7)
C53 C52 H52A 110.7
C51 C52 H52A 110.7
C53 C52 H52B 110.7
C51 C52 H52B 110.7
H52A C52 H52B 108.8
C52 C53 C54 106.0(8)
C52 C53 H53A 110.5
C54 C53 H53A 110.5
C52 C53 H53B 110.5
C54 C53 H53B 110.5
H53A C53 H53B 108.7
O3 C54 C53 107.7(7)
O3 C54 H54A 110.2
C53 C54 H54A 110.2
O3 C54 H54B 110.2
C53 C54 H54B 110.2
H54A C54 H54B 108.5
C55 O4 C58 106.6(10)
C55 O4 Li1 129.0(11)
C58 O4 Li1 124.3(11)
O4 C55 C56 103.5(10)
O4 C55 H55A 111.1
C56 C55 H55A 111.1
O4 C55 H55B 111.1
C56 C55 H55B 111.1
H55A C55 H55B 109.0
C57 C56 C55 104.4(11)
C57 C56 H56A 110.9
C55 C56 H56A 110.9
C57 C56 H56B 110.9
C55 C56 H56B 110.9
H56A C56 H56B 108.9
C56 C57 C58 97.5(11)
C56 C57 H57A 112.3
C58 C57 H57A 112.3
C56 C57 H57B 112.3
C58 C57 H57B 112.3
H57A C57 H57B 109.9
C57 C58 O4 107.4(12)
C57 C58 H58A 110.2
O4 C58 H58A 110.2
C57 C58 H58B 110.2
O4 C58 H58B 110.2
H58A C58 H58B 108.5
C55A O4A C58A 98.8(11)
C55A O4A Li1 108.3(12)
C58A O4A Li1 126.2(13)
O4A C55A C56A 100.6(12)
O4A C55A Li1 42.0(8)
C56A C55A Li1 142.1(11)
O4A C55A H55C 111.6
C56A C55A H55C 111.6
Li1 C55A H55C 84.7
O4A C55A H55D 111.6
C56A C55A H55D 111.6
Li1 C55A H55D 92.9
H55C C55A H55D 109.4
C57A C56A C55A 98.1(12)
C57A C56A H56C 112.1
C55A C56A H56C 112.1
C57A C56A H56D 112.2
C55A C56A H56D 112.2
H56C C56A H56D 109.8
C56A C57A C58A 97.8(12)
C56A C57A H57C 112.2
C58A C57A H57C 112.2
C56A C57A H57D 112.2
C58A C57A H57D 112.2
H57C C57A H57D 109.8
C57A C58A O4A 112.2(12)
C57A C58A H58C 109.2
O4A C58A H58C 109.2
C57A C58A H58D 109.2
O4A C58A H58D 109.2
H58C C58A H58D 107.9
C1 S1 Dy3 113.9(2)
C1 S1 Dy4 100.1(2)
Dy3 S1 Dy4 83.77(4)
C1 S1 Dy1 115.5(2)
Dy3 S1 Dy1 85.94(4)
Dy4 S1 Dy1 144.10(6)
C1 S1 Dy2 104.0(2)
Dy3 S1 Dy2 141.66(6)
Dy4 S1 Dy2 84.51(4)
Dy1 S1 Dy2 82.57(4)
C2 C1 S1 114.9(5)
C2 C1 H1A 108.5
S1 C1 H1A 108.5
C2 C1 H1B 108.5
S1 C1 H1B 108.5
H1A C1 H1B 107.5
C1 C2 H2A 109.5
C1 C2 H2B 109.5
H2A C2 H2B 109.5
C1 C2 H2C 109.5
H2A C2 H2C 109.5
H2B C2 H2C 109.5
C3 S2 Dy2 117.9(3)
C3 S2 Dy1 120.4(3)
Dy2 S2 Dy1 88.84(5)
C4 C3 S2 110.8(6)
C4 C3 H3A 109.5
S2 C3 H3A 109.5
C4 C3 H3B 109.5
S2 C3 H3B 109.5
H3A C3 H3B 108.1
C3 C4 H4A 109.5
C3 C4 H4B 109.5
H4A C4 H4B 109.5
C3 C4 H4C 109.5
H4A C4 H4C 109.5
H4B C4 H4C 109.5
C5 S3 Dy2 95.6(3)
C5 S3 Dy1 97.7(3)
Dy2 S3 Dy1 90.42(5)
C6 C5 S3 109.6(7)
C6 C5 H5A 109.7
S3 C5 H5A 109.7
C6 C5 H5B 109.7
S3 C5 H5B 109.7
H5A C5 H5B 108.2
C5 C6 H6A 109.5
C5 C6 H6B 109.5
H6A C6 H6B 109.5
C5 C6 H6C 109.5
H6A C6 H6C 109.5
H6B C6 H6C 109.5
C7 S8 Dy2 106.9(3)
C7 S8 Dy4 108.6(3)
Dy2 S8 Dy4 92.09(6)
C8 C7 S8 110.9(6)
C8 C7 H7A 109.5
S8 C7 H7A 109.5
C8 C7 H7B 109.5
S8 C7 H7B 109.5
H7A C7 H7B 108.0
C7 C8 H8A 109.5
C7 C8 H8B 109.5
H8A C8 H8B 109.5
C7 C8 H8C 109.5
H8A C8 H8C 109.5
H8B C8 H8C 109.5
C9 S9 Dy4 119.63(17)
C9 S9 Dy2 120.3(2)
Dy4 S9 Dy2 93.19(6)
C10 C9 C10A 30.1(7)
C10 C9 S9 106.5(8)
C10A C9 S9 114.1(8)
C10 C9 H9A 110.4
C10A C9 H9A 80.7
S9 C9 H9A 110.4
C10 C9 H9B 110.4
C10A C9 H9B 127.3
S9 C9 H9B 110.4
H9A C9 H9B 108.6
C10 C9 H9C 135.5
C10A C9 H9C 108.6
S9 C9 H9C 109.0
H9A C9 H9C 30.9
H9B C9 H9C 81.1
C10 C9 H9D 85.3
C10A C9 H9D 109.0
S9 C9 H9D 108.5
H9A C9 H9D 131.0
H9B C9 H9D 27.7
H9C C9 H9D 107.5
C9 C10 H10A 109.5
C9 C10 H10B 109.5
H10A C10 H10B 109.5
C9 C10 H10C 109.5
H10A C10 H10C 109.5
H10B C10 H10C 109.5
C9 C10A H10D 109.5
C9 C10A H10E 109.5
H10D C10A H10E 109.5
C9 C10A H10F 109.5
H10D C10A H10F 109.5
H10E C10A H10F 109.5
C11 S6 Dy3 110.3(3)
C11 S6 Dy4 110.8(4)
Dy3 S6 Dy4 89.08(6)
C12 C11 S6 109.5(6)
C12 C11 H11A 109.8
S6 C11 H11A 109.8
C12 C11 H11B 109.8
S6 C11 H11B 109.8
H11A C11 H11B 108.2
C11 C12 H12A 109.5
C11 C12 H12B 109.5
H12A C12 H12B 109.5
C11 C12 H12C 109.5
H12A C12 H12C 109.5
H12B C12 H12C 109.5
C13 S7 Dy4 106.6(9)
C13 S7 Dy3 98.0(8)
Dy4 S7 Dy3 90.85(6)
C13 S7 H7 118.8
Dy4 S7 H7 118.8
Dy3 S7 H7 118.8
C14 C13 S7 111(2)
C14 C13 H13A 109.4
S7 C13 H13A 109.4
C14 C13 H13B 109.4
S7 C13 H13B 109.4
H13A C13 H13B 108.0
C13 C14 H14A 109.5
C13 C14 H14B 109.5
H14A C14 H14B 109.5
C13 C14 H14C 109.5
H14A C14 H14C 109.5
H14B C14 H14C 109.5
C15 S5 Dy3 121.9(3)
C15 S5 Dy1 119.9(3)
Dy3 S5 Dy1 93.06(5)
C16 C15 S5 112.9(6)
C16 C15 H15A 109.0
S5 C15 H15A 109.0
C16 C15 H15B 109.0
S5 C15 H15B 109.0
H15A C15 H15B 107.8
C15 C16 H16A 109.5
C15 C16 H16B 109.5
H16A C16 H16B 109.5
C15 C16 H16C 109.5
H16A C16 H16C 109.5
H16B C16 H16C 109.5
C17 S4 C17A 34.2(6)
C17 S4 Dy3 126.2(5)
C17A S4 Dy3 96.2(5)
C17 S4 Dy1 114.4(5)
C17A S4 Dy1 105.1(5)
Dy3 S4 Dy1 93.00(5)
C18 C17 S4 112.2(11)
C18 C17 H17A 109.2
S4 C17 H17A 109.2
C18 C17 H17B 109.2
S4 C17 H17B 109.2
H17A C17 H17B 107.9
C17 C18 H18A 109.5
C17 C18 H18B 109.5
H18A C18 H18B 109.5
C17 C18 H18C 109.5
H18A C18 H18C 109.5
H18B C18 H18C 109.5
C18A C17A S4 105.5(12)
C18A C17A H17C 110.7
S4 C17A H17C 110.7
C18A C17A H17D 110.7
S4 C17A H17D 110.7
H17C C17A H17D 108.8
C17A C18A H18D 109.5
C17A C18A H18E 109.5
H18D C18A H18E 109.5
C17A C18A H18F 109.5
H18D C18A H18F 109.5
H18E C18A H18F 109.5

loop_
_geom_bond_atom_site_label_1
_geom_bond_atom_site_label_2
_geom_bond_distance
Dy1 N1 2.222(5)
Dy1 S5 2.7599(17)
Dy1 S4 2.7613(17)
Dy1 S3 2.7815(18)
Dy1 S2 2.8226(17)
Dy1 S1 2.9406(15)
Dy1 Si2 3.411(2)
Dy1 Dy2 3.9296(4)
Dy2 N2 2.233(6)
Dy2 S3 2.7555(18)
Dy2 S9 2.760(2)
Dy2 S8 2.7678(19)
Dy2 S2 2.7917(16)
Dy2 S1 3.0147(16)
Dy2 Si3 3.350(5)
Dy4 N4 2.228(6)
Dy4 S7 2.738(2)
Dy4 S9 2.747(2)
Dy4 S8 2.790(2)
Dy4 S6 2.795(2)
Dy4 S1 2.9346(15)
Dy4 Si8 3.383(2)
Dy4 Dy3 3.9149(5)
Dy3 N3 2.245(6)
Dy3 S5 2.7531(17)
Dy3 S4 2.7546(17)
Dy3 S7 2.758(2)
Dy3 S6 2.7863(18)
Dy3 S1 2.9294(16)
Dy3 Si6 3.377(2)
N3 Si6 1.701(6)
N3 Si5 1.726(7)
Si6 C19 1.828(11)
Si6 C20 1.900(9)
Si6 C21 1.907(12)
C19 H19A 0.9600
C19 H19B 0.9600
C19 H19C 0.9600
C20 H20A 0.9600
C20 H20B 0.9600
C20 H20C 0.9600
C21 H21A 0.9600
C21 H21B 0.9600
C21 H21C 0.9600
Si5 C23 1.848(8)
Si5 C24 1.868(9)
Si5 C22 1.923(11)
C22 H22A 0.9600
C22 H22B 0.9600
C22 H22C 0.9600
C23 H23A 0.9600
C23 H23B 0.9600
C23 H23C 0.9600
C24 H24A 0.9600
C24 H24B 0.9600
C24 H24C 0.9600
N4 Si8 1.709(7)
N4 Si7 1.727(7)
Si7 C27 1.839(10)
Si7 C25 1.841(9)
Si7 C26 1.865(10)
C25 H25A 0.9600
C25 H25B 0.9600
C25 H25C 0.9600
C26 H26A 0.9600
C26 H26B 0.9600
C26 H26C 0.9600
C27 H27A 0.9600
C27 H27B 0.9600
C27 H27C 0.9600
Si8 C29 1.696(18)
Si8 C28A 1.750(16)
Si8 C30 1.898(18)
Si8 C28 1.907(17)
Si8 C29A 1.936(18)
Si8 C30A 1.974(18)
C28 H28A 0.9600
C28 H28B 0.9600
C28 H28C 0.9600
C29 H29A 0.9600
C29 H29B 0.9600
C29 H29C 0.9600
C30 H30A 0.9600
C30 H30B 0.9600
C30 H30C 0.9600
C28A H28D 0.9600
C28A H28E 0.9600
C28A H28F 0.9600
C29A H29D 0.9600
C29A H29E 0.9600
C29A H29F 0.9600
C30A H30D 0.9600
C30A H30E 0.9600
C30A H30F 0.9600
N2 Si3 1.645(8)
N2 Si4A 1.645(10)
N2 Si4 1.727(7)
N2 Si3A 1.851(9)
Si3 C31 1.815(13)
Si3 C33 1.893(11)
Si3 C32 1.901(13)
C31 H31A 0.9600
C31 H31B 0.9600
C31 H31C 0.9600
C32 H32A 0.9600
C32 H32B 0.9600
C32 H32C 0.9600
C33 H33A 0.9600
C33 H33B 0.9600
C33 H33C 0.9600
Si4 C34 1.775(12)
Si4 C36 1.836(11)
Si4 C35 2.035(15)
C34 H34A 0.9600
C34 H34B 0.9600
C34 H34C 0.9600
C35 H35A 0.9600
C35 H35B 0.9600
C35 H35C 0.9600
C36 H36A 0.9600
C36 H36B 0.9600
C36 H36C 0.9600
Si3A C31A 1.812(13)
Si3A C33A 1.870(11)
Si3A C32A 1.871(13)
C31A H31X 0.9600
C31A H31Y 0.9600
C31A H31Z 0.9600
C32A H32X 0.9600
C32A H32Y 0.9600
C32A H32Z 0.9600
C33A H33X 0.9600
C33A H33Y 0.9600
C33A H33Z 0.9600
Si4A C36A 1.797(13)
Si4A C34A 1.804(13)
Si4A C35A 2.055(16)
C34A H34X 0.9600
C34A H34Y 0.9600
C34A H34Z 0.9600
C35A H35X 0.9600
C35A H35Y 0.9600
C35A H35Z 0.9600
C36A H36X 0.9600
C36A H36Y 0.9600
C36A H36Z 0.9600
N1 Si1 1.721(6)
N1 Si2 1.725(6)
Si1 C37 1.839(7)
Si1 C38 1.863(7)
Si1 C39 1.879(7)
C37 H37A 0.9600
C37 H37B 0.9600
C37 H37C 0.9600
C38 H38A 0.9600
C38 H38B 0.9600
C38 H38C 0.9600
C39 H39A 0.9600
C39 H39B 0.9600
C39 H39C 0.9600
Si2 C42 1.849(8)
Si2 C40 1.882(8)
Si2 C41 1.900(8)
C40 H40A 0.9600
C40 H40B 0.9600
C40 H40C 0.9600
C41 H41A 0.9600
C41 H41B 0.9600
C41 H41C 0.9600
C42 H42A 0.9600
C42 H42B 0.9600
C42 H42C 0.9600
Li1 O1 1.721(19)
Li1 O4 1.923(18)
Li1 O4A 1.97(2)
Li1 O3 1.974(18)
Li1 O2 1.980(18)
Li1 C55A 2.79(2)
O1 C43 1.425(9)
O1 C46 1.497(9)
C43 C44 1.583(10)
C43 H43A 0.9700
C43 H43B 0.9700
C44 C45 1.450(10)
C44 H44A 0.9700
C44 H44B 0.9700
C45 C46 1.467(10)
C45 H45A 0.9700
C45 H45B 0.9700
C46 H46A 0.9700
C46 H46B 0.9700
O2 C50 1.463(10)
O2 C47 1.491(10)
C47 C48 1.569(11)
C47 H47A 0.9700
C47 H47B 0.9700
C48 C49 1.473(12)
C48 H48A 0.9700
C48 H48B 0.9700
C49 C50 1.490(11)
C49 H49A 0.9700
C49 H49B 0.9700
C50 H50A 0.9700
C50 H50B 0.9700
O3 C54 1.439(9)
O3 C51 1.465(9)
C51 C52 1.566(11)
C51 H51A 0.9700
C51 H51B 0.9700
C52 C53 1.448(11)
C52 H52A 0.9700
C52 H52B 0.9700
C53 C54 1.494(10)
C53 H53A 0.9700
C53 H53B 0.9700
C54 H54A 0.9700
C54 H54B 0.9700
O4 C55 1.402(13)
O4 C58 1.502(13)
C55 C56 1.575(14)
C55 H55A 0.9700
C55 H55B 0.9700
C56 C57 1.448(14)
C56 H56A 0.9700
C56 H56B 0.9700
C57 C58 1.495(15)
C57 H57A 0.9700
C57 H57B 0.9700
C58 H58A 0.9700
C58 H58B 0.9700
O4A C55A 1.452(14)
O4A C58A 1.517(14)
C55A C56A 1.601(15)
C55A H55C 0.9700
C55A H55D 0.9700
C56A C57A 1.474(15)
C56A H56C 0.9700
C56A H56D 0.9700
C57A C58A 1.495(15)
C57A H57C 0.9700
C57A H57D 0.9700
C58A H58C 0.9700
C58A H58D 0.9700
S1 C1 1.846(6)
C1 C2 1.458(9)
C1 H1A 0.9700
C1 H1B 0.9700
C2 H2A 0.9600
C2 H2B 0.9600
C2 H2C 0.9600
S2 C3 1.820(8)
C3 C4 1.545(12)
C3 H3A 0.9700
C3 H3B 0.9700
C4 H4A 0.9600
C4 H4B 0.9600
C4 H4C 0.9600
S3 C5 1.838(8)
C5 C6 1.534(12)
C5 H5A 0.9700
C5 H5B 0.9700
C6 H6A 0.9600
C6 H6B 0.9600
C6 H6C 0.9600
S8 C7 1.847(8)
C7 C8 1.522(12)
C7 H7A 0.9700
C7 H7B 0.9700
C8 H8A 0.9600
C8 H8B 0.9600
C8 H8C 0.9600
S9 C9 1.851(6)
C9 C10 1.606(8)
C9 C10A 1.606(8)
C9 H9A 0.9700
C9 H9B 0.9700
C9 H9C 0.9700
C9 H9D 0.9700
C10 H10A 0.9600
C10 H10B 0.9600
C10 H10C 0.9600
C10A H10D 0.9600
C10A H10E 0.9600
C10A H10F 0.9600
S6 C11 1.822(7)
C11 C12 1.502(13)
C11 H11A 0.9700
C11 H11B 0.9700
C12 H12A 0.9600
C12 H12B 0.9600
C12 H12C 0.9600
S7 C13 1.85(3)
S7 H7 1.3000
C13 C14 1.47(4)
C13 H13A 0.9700
C13 H13B 0.9700
C14 H14A 0.9600
C14 H14B 0.9600
C14 H14C 0.9600
S5 C15 1.839(7)
C15 C16 1.474(11)
C15 H15A 0.9700
C15 H15B 0.9700
C16 H16A 0.9600
C16 H16B 0.9600
C16 H16C 0.9600
S4 C17 1.786(15)
S4 C17A 1.849(17)
C17 C18 1.544(16)
C17 H17A 0.9700
C17 H17B 0.9700
C18 H18A 0.9600
C18 H18B 0.9600
C18 H18C 0.9600
C17A C18A 1.558(15)
C17A H17C 0.9700
C17A H17D 0.9700
C18A H18D 0.9600
C18A H18E 0.9600
C18A H18F 0.9600

loop_
_geom_torsion_atom_site_label_1
_geom_torsion_atom_site_label_2
_geom_torsion_atom_site_label_3
_geom_torsion_atom_site_label_4
_geom_torsion
N1 Dy1 Dy2 N2 10.7(3)
S5 Dy1 Dy2 N2 -129.6(2)
S4 Dy1 Dy2 N2 157.2(2)
S3 Dy1 Dy2 N2 -61.0(2)
S2 Dy1 Dy2 N2 65.9(2)
S1 Dy1 Dy2 N2 161.8(2)
Si2 Dy1 Dy2 N2 -26.5(2)
N1 Dy1 Dy2 S3 71.7(2)
S5 Dy1 Dy2 S3 -68.59(7)
S4 Dy1 Dy2 S3 -141.81(7)
S2 Dy1 Dy2 S3 126.96(7)
S1 Dy1 Dy2 S3 -137.15(7)
Si2 Dy1 Dy2 S3 34.53(8)
N1 Dy1 Dy2 S9 144.3(2)
S5 Dy1 Dy2 S9 4.06(6)
S4 Dy1 Dy2 S9 -69.15(7)
S3 Dy1 Dy2 S9 72.66(8)
S2 Dy1 Dy2 S9 -160.39(7)
S1 Dy1 Dy2 S9 -64.50(6)
Si2 Dy1 Dy2 S9 107.19(7)
N1 Dy1 Dy2 S8 -138.7(2)
S5 Dy1 Dy2 S8 81.01(6)
S4 Dy1 Dy2 S8 7.79(6)
S3 Dy1 Dy2 S8 149.60(7)
S2 Dy1 Dy2 S8 -83.45(6)
S1 Dy1 Dy2 S8 12.45(6)
Si2 Dy1 Dy2 S8 -175.87(7)
N1 Dy1 Dy2 S2 -55.3(2)
S5 Dy1 Dy2 S2 164.45(6)
S4 Dy1 Dy2 S2 91.24(6)
S3 Dy1 Dy2 S2 -126.96(7)
S1 Dy1 Dy2 S2 95.89(6)
Si2 Dy1 Dy2 S2 -92.42(7)
N1 Dy1 Dy2 S1 -151.2(2)
S5 Dy1 Dy2 S1 68.56(5)
S4 Dy1 Dy2 S1 -4.66(6)
S3 Dy1 Dy2 S1 137.15(7)
S2 Dy1 Dy2 S1 -95.89(6)
Si2 Dy1 Dy2 S1 171.69(6)
N1 Dy1 Dy2 Si3 -25.1(2)
S5 Dy1 Dy2 Si3 -165.36(14)
S4 Dy1 Dy2 Si3 121.42(14)
S3 Dy1 Dy2 Si3 -96.77(14)
S2 Dy1 Dy2 Si3 30.18(14)
S1 Dy1 Dy2 Si3 126.08(14)
Si2 Dy1 Dy2 Si3 -62.24(14)
N4 Dy4 Dy3 N3 -1.8(3)
S7 Dy4 Dy3 N3 -75.4(2)
S9 Dy4 Dy3 N3 -143.3(2)
S8 Dy4 Dy3 N3 140.0(2)
S6 Dy4 Dy3 N3 47.6(2)
S1 Dy4 Dy3 N3 148.6(2)
Si8 Dy4 Dy3 N3 -37.3(2)
N4 Dy4 Dy3 S5 142.5(2)
S7 Dy4 Dy3 S5 68.90(7)
S9 Dy4 Dy3 S5 0.97(6)
S8 Dy4 Dy3 S5 -75.70(6)
S6 Dy4 Dy3 S5 -168.14(6)
S1 Dy4 Dy3 S5 -67.06(5)
Si8 Dy4 Dy3 S5 107.02(8)
N4 Dy4 Dy3 S4 -143.3(2)
S7 Dy4 Dy3 S4 143.10(8)
S9 Dy4 Dy3 S4 75.17(6)
S8 Dy4 Dy3 S4 -1.50(6)
S6 Dy4 Dy3 S4 -93.94(7)
S1 Dy4 Dy3 S4 7.14(6)
Si8 Dy4 Dy3 S4 -178.79(8)
N4 Dy4 Dy3 S7 73.6(2)
S9 Dy4 Dy3 S7 -67.93(8)
S8 Dy4 Dy3 S7 -144.60(8)
S6 Dy4 Dy3 S7 122.96(8)
S1 Dy4 Dy3 S7 -135.96(8)
Si8 Dy4 Dy3 S7 38.12(9)
N4 Dy4 Dy3 S6 -49.3(2)
S7 Dy4 Dy3 S6 -122.96(8)
S9 Dy4 Dy3 S6 169.11(7)
S8 Dy4 Dy3 S6 92.44(7)
S1 Dy4 Dy3 S6 101.08(7)
Si8 Dy4 Dy3 S6 -84.84(8)
N4 Dy4 Dy3 S1 -150.4(2)
S7 Dy4 Dy3 S1 135.96(8)
S9 Dy4 Dy3 S1 68.03(6)
S8 Dy4 Dy3 S1 -8.64(6)
S6 Dy4 Dy3 S1 -101.08(7)
Si8 Dy4 Dy3 S1 174.07(8)
N4 Dy4 Dy3 Si6 31.6(2)
S7 Dy4 Dy3 Si6 -42.05(9)
S9 Dy4 Dy3 Si6 -109.97(7)
S8 Dy4 Dy3 Si6 173.35(7)
S6 Dy4 Dy3 Si6 80.91(8)
S1 Dy4 Dy3 Si6 -178.00(7)
Si8 Dy4 Dy3 Si6 -3.93(9)
S5 Dy3 N3 Si6 -56.9(4)
S4 Dy3 N3 Si6 -129.3(3)
S7 Dy3 N3 Si6 36.2(4)
S6 Dy3 N3 Si6 115.2(3)
S1 Dy3 N3 Si6 168.38(17)
Dy4 Dy3 N3 Si6 83.0(4)
S5 Dy3 N3 Si5 126.7(3)
S4 Dy3 N3 Si5 54.3(4)
S7 Dy3 N3 Si5 -140.3(3)
S6 Dy3 N3 Si5 -61.2(4)
S1 Dy3 N3 Si5 -8.1(7)
Si6 Dy3 N3 Si5 -176.5(6)
Dy4 Dy3 N3 Si5 -93.4(4)
Si5 N3 Si6 C19 80.7(6)
Dy3 N3 Si6 C19 -95.7(5)
Si5 N3 Si6 C20 -158.3(4)
Dy3 N3 Si6 C20 25.3(5)
Si5 N3 Si6 C21 -40.6(6)
Dy3 N3 Si6 C21 142.9(4)
Si5 N3 Si6 Dy3 176.4(6)
S5 Dy3 Si6 N3 130.5(4)
S4 Dy3 Si6 N3 56.4(4)
S7 Dy3 Si6 N3 -146.8(4)
S6 Dy3 Si6 N3 -70.8(4)
S1 Dy3 Si6 N3 -132.9(6)
Dy4 Dy3 Si6 N3 -118.9(4)
N3 Dy3 Si6 C19 99.4(5)
S5 Dy3 Si6 C19 -130.2(4)
S4 Dy3 Si6 C19 155.8(4)
S7 Dy3 Si6 C19 -47.4(4)
S6 Dy3 Si6 C19 28.6(4)
S1 Dy3 Si6 C19 -33.5(7)
Dy4 Dy3 Si6 C19 -19.5(4)
N3 Dy3 Si6 C20 -155.8(5)
S5 Dy3 Si6 C20 -25.3(3)
S4 Dy3 Si6 C20 -99.4(3)
S7 Dy3 Si6 C20 57.4(3)
S6 Dy3 Si6 C20 133.4(3)
S1 Dy3 Si6 C20 71.3(6)
Dy4 Dy3 Si6 C20 85.3(3)
N3 Dy3 Si6 C21 -56.8(6)
S5 Dy3 Si6 C21 73.6(5)
S4 Dy3 Si6 C21 -0.5(5)
S7 Dy3 Si6 C21 156.4(5)
S6 Dy3 Si6 C21 -127.7(5)
S1 Dy3 Si6 C21 170.2(6)
Dy4 Dy3 Si6 C21 -175.7(5)
Si6 N3 Si5 C23 -169.1(4)
Dy3 N3 Si5 C23 7.2(5)
Si6 N3 Si5 C24 -52.7(6)
Dy3 N3 Si5 C24 123.6(5)
Si6 N3 Si5 C22 70.5(6)
Dy3 N3 Si5 C22 -113.2(5)
S7 Dy4 N4 Si8 -45.5(4)
S9 Dy4 N4 Si8 48.2(4)
S8 Dy4 N4 Si8 121.6(3)
S6 Dy4 N4 Si8 -125.1(3)
S1 Dy4 N4 Si8 -178.91(16)
Dy3 Dy4 N4 Si8 -91.9(4)
S7 Dy4 N4 Si7 135.3(3)
S9 Dy4 N4 Si7 -131.1(3)
S8 Dy4 N4 Si7 -57.6(4)
S6 Dy4 N4 Si7 55.7(4)
S1 Dy4 N4 Si7 1.8(8)
Si8 Dy4 N4 Si7 -179.2(7)
Dy3 Dy4 N4 Si7 88.9(4)
Si8 N4 Si7 C27 62.7(6)
Dy4 N4 Si7 C27 -118.0(5)
Si8 N4 Si7 C25 -178.0(4)
Dy4 N4 Si7 C25 1.2(5)
Si8 N4 Si7 C26 -58.1(6)
Dy4 N4 Si7 C26 121.1(5)
Si7 N4 Si8 C29 -153.6(8)
Dy4 N4 Si8 C29 27.2(9)
Si7 N4 Si8 C28A 31.8(10)
Dy4 N4 Si8 C28A -147.5(8)
Si7 N4 Si8 C30 81.5(7)
Dy4 N4 Si8 C30 -97.7(6)
Si7 N4 Si8 C28 -26.2(8)
Dy4 N4 Si8 C28 154.5(7)
Si7 N4 Si8 C29A -89.8(7)
Dy4 N4 Si8 C29A 90.9(7)
Si7 N4 Si8 C30A 162.8(7)
Dy4 N4 Si8 C30A -16.4(8)
Si7 N4 Si8 Dy4 179.3(7)
N4 Dy4 Si8 C29 -155.2(8)
S7 Dy4 Si8 C29 -16.9(7)
S9 Dy4 Si8 C29 69.0(7)
S8 Dy4 Si8 C29 139.9(7)
S6 Dy4 Si8 C29 -93.4(7)
S1 Dy4 Si8 C29 20.2(10)
Dy3 Dy4 Si8 C29 -42.7(7)
S7 Dy4 Si8 N4 138.3(4)
S9 Dy4 Si8 N4 -135.8(4)
S8 Dy4 Si8 N4 -65.0(4)
S6 Dy4 Si8 N4 61.8(4)
S1 Dy4 Si8 N4 175.3(7)
Dy3 Dy4 Si8 N4 112.5(4)
N4 Dy4 Si8 C28A 63.5(13)
S7 Dy4 Si8 C28A -158.3(12)
S9 Dy4 Si8 C28A -72.3(12)
S8 Dy4 Si8 C28A -1.5(12)
S6 Dy4 Si8 C28A 125.3(12)
S1 Dy4 Si8 C28A -121.2(14)
Dy3 Dy4 Si8 C28A 175.9(12)
N4 Dy4 Si8 C30 89.4(7)
S7 Dy4 Si8 C30 -132.3(6)
S9 Dy4 Si8 C30 -46.4(6)
S8 Dy4 Si8 C30 24.4(6)
S6 Dy4 Si8 C30 151.2(6)
S1 Dy4 Si8 C30 -95.3(9)
Dy3 Dy4 Si8 C30 -158.1(6)
N4 Dy4 Si8 C28 -40.4(10)
S7 Dy4 Si8 C28 97.9(10)
S9 Dy4 Si8 C28 -176.2(10)
S8 Dy4 Si8 C28 -105.4(10)
S6 Dy4 Si8 C28 21.4(10)
S1 Dy4 Si8 C28 134.9(11)
Dy3 Dy4 Si8 C28 72.1(10)
N4 Dy4 Si8 C29A -101.0(7)
S7 Dy4 Si8 C29A 37.2(6)
S9 Dy4 Si8 C29A 123.2(6)
S8 Dy4 Si8 C29A -166.0(6)
S6 Dy4 Si8 C29A -39.2(6)
S1 Dy4 Si8 C29A 74.3(9)
Dy3 Dy4 Si8 C29A 11.5(6)
N4 Dy4 Si8 C30A 165.1(7)
S7 Dy4 Si8 C30A -56.6(6)
S9 Dy4 Si8 C30A 29.3(6)
S8 Dy4 Si8 C30A 100.2(6)
S6 Dy4 Si8 C30A -133.1(6)
S1 Dy4 Si8 C30A -19.5(9)
Dy3 Dy4 Si8 C30A -82.4(6)
S3 Dy2 N2 Si3 -135.3(4)
S9 Dy2 N2 Si3 131.0(4)
S8 Dy2 N2 Si3 57.1(4)
S2 Dy2 N2 Si3 -51.8(4)
S1 Dy2 N2 Si3 6.2(10)
Dy1 Dy2 N2 Si3 -95.2(4)
S3 Dy2 N2 Si4A 41.3(6)
S9 Dy2 N2 Si4A -52.5(6)
S8 Dy2 N2 Si4A -126.3(5)
S2 Dy2 N2 Si4A 124.8(5)
S1 Dy2 N2 Si4A -177.3(5)
Si3 Dy2 N2 Si4A 176.6(9)
Dy1 Dy2 N2 Si4A 81.4(6)
S3 Dy2 N2 Si4 65.3(4)
S9 Dy2 N2 Si4 -28.5(4)
S8 Dy2 N2 Si4 -102.3(4)
S2 Dy2 N2 Si4 148.8(3)
S1 Dy2 N2 Si4 -153.3(5)
Si3 Dy2 N2 Si4 -159.4(7)
Dy1 Dy2 N2 Si4 105.4(4)
S3 Dy2 N2 Si3A -121.4(4)
S9 Dy2 N2 Si3A 144.8(4)
S8 Dy2 N2 Si3A 70.9(4)
S2 Dy2 N2 Si3A -37.9(4)
S1 Dy2 N2 Si3A 20.0(10)
Si3 Dy2 N2 Si3A 13.9(4)
Dy1 Dy2 N2 Si3A -81.4(4)
Si4A N2 Si3 C31 -60.5(8)
Si4 N2 Si3 C31 -84.3(8)
Si3A N2 Si3 C31 14.0(15)
Dy2 N2 Si3 C31 116.3(7)
Si4A N2 Si3 C33 176.6(7)
Si4 N2 Si3 C33 152.8(6)
Si3A N2 Si3 C33 -108.9(17)
Dy2 N2 Si3 C33 -6.6(7)
Si4A N2 Si3 C32 59.3(9)
Si4 N2 Si3 C32 35.5(8)
Si3A N2 Si3 C32 133.8(17)
Dy2 N2 Si3 C32 -123.9(6)
Si4A N2 Si3 Dy2 -176.8(8)
Si4 N2 Si3 Dy2 159.4(7)
Si3A N2 Si3 Dy2 -102.3(15)
S3 Dy2 Si3 N2 53.6(4)
S9 Dy2 Si3 N2 -57.9(5)
S8 Dy2 Si3 N2 -124.7(4)
S2 Dy2 Si3 N2 131.5(4)
S1 Dy2 Si3 N2 -177.7(4)
Dy1 Dy2 Si3 N2 110.3(4)
N2 Dy2 Si3 C31 -83.8(8)
S3 Dy2 Si3 C31 -30.3(7)
S9 Dy2 Si3 C31 -141.7(7)
S8 Dy2 Si3 C31 151.5(7)
S2 Dy2 Si3 C31 47.6(7)
S1 Dy2 Si3 C31 98.5(7)
Dy1 Dy2 Si3 C31 26.5(7)
N2 Dy2 Si3 C33 173.9(7)
S3 Dy2 Si3 C33 -132.5(4)
S9 Dy2 Si3 C33 116.0(4)
S8 Dy2 Si3 C33 49.2(4)
S2 Dy2 Si3 C33 -54.6(4)
S1 Dy2 Si3 C33 -3.8(5)
Dy1 Dy2 Si3 C33 -75.8(5)
N2 Dy2 Si3 C32 75.9(8)
S3 Dy2 Si3 C32 129.4(7)
S9 Dy2 Si3 C32 18.0(7)
S8 Dy2 Si3 C32 -48.8(7)
S2 Dy2 Si3 C32 -152.7(7)
S1 Dy2 Si3 C32 -101.8(7)
Dy1 Dy2 Si3 C32 -173.9(7)
Si3 N2 Si4 C34 47.6(8)
Si4A N2 Si4 C34 -44.6(12)
Si3A N2 Si4 C34 33.6(8)
Dy2 N2 Si4 C34 -153.1(7)
Si3 N2 Si4 C36 174.0(6)
Si4A N2 Si4 C36 81.8(11)
Si3A N2 Si4 C36 160.0(6)
Dy2 N2 Si4 C36 -26.7(7)
Si3 N2 Si4 C35 -73.7(8)
Si4A N2 Si4 C35 -165.9(13)
Si3A N2 Si4 C35 -87.6(8)
Dy2 N2 Si4 C35 85.7(7)
Si3 N2 Si3A C31A -171.4(19)
Si4A N2 Si3A C31A -60.4(8)
Si4 N2 Si3A C31A -82.9(7)
Dy2 N2 Si3A C31A 103.9(7)
Si3 N2 Si3A C33A 69.9(15)
Si4A N2 Si3A C33A -179.0(7)
Si4 N2 Si3A C33A 158.5(6)
Dy2 N2 Si3A C33A -14.7(7)
Si3 N2 Si3A C32A -49.3(15)
Si4A N2 Si3A C32A 61.8(8)
Si4 N2 Si3A C32A 39.3(8)
Dy2 N2 Si3A C32A -133.9(6)
Si3 N2 Si4A C36A 168.1(7)
Si4 N2 Si4A C36A -92.7(12)
Si3A N2 Si4A C36A 155.3(7)
Dy2 N2 Si4A C36A -8.5(11)
Si3 N2 Si4A C34A 23.4(12)
Si4 N2 Si4A C34A 122.7(16)
Si3A N2 Si4A C34A 10.6(11)
Dy2 N2 Si4A C34A -153.2(8)
Si3 N2 Si4A C35A -86.1(8)
Si4 N2 Si4A C35A 13.1(10)
Si3A N2 Si4A C35A -99.0(7)
Dy2 N2 Si4A C35A 97.3(7)
S5 Dy1 N1 Si1 -139.7(2)
S4 Dy1 N1 Si1 -67.9(3)
S3 Dy1 N1 Si1 129.8(3)
S2 Dy1 N1 Si1 47.4(3)
S1 Dy1 N1 Si1 -10.5(6)
Si2 Dy1 N1 Si1 -178.0(5)
Dy2 Dy1 N1 Si1 84.3(3)
S5 Dy1 N1 Si2 38.3(3)
S4 Dy1 N1 Si2 110.1(3)
S3 Dy1 N1 Si2 -52.2(3)
S2 Dy1 N1 Si2 -134.6(3)
S1 Dy1 N1 Si2 167.47(15)
Dy2 Dy1 N1 Si2 -97.7(3)
Si2 N1 Si1 C37 -164.3(3)
Dy1 N1 Si1 C37 13.7(4)
Si2 N1 Si1 C38 -43.8(5)
Dy1 N1 Si1 C38 134.2(4)
Si2 N1 Si1 C39 75.4(4)
Dy1 N1 Si1 C39 -106.6(4)
Si1 N1 Si2 C42 -173.5(4)
Dy1 N1 Si2 C42 8.4(4)
Si1 N1 Si2 C40 -53.4(5)
Dy1 N1 Si2 C40 128.6(4)
Si1 N1 Si2 C41 69.8(5)
Dy1 N1 Si2 C41 -108.3(4)
Si1 N1 Si2 Dy1 178.0(5)
S5 Dy1 Si2 N1 -145.7(3)
S4 Dy1 Si2 N1 -74.2(3)
S3 Dy1 Si2 N1 132.4(3)
S2 Dy1 Si2 N1 53.6(3)
S1 Dy1 Si2 N1 -138.1(5)
Dy2 Dy1 Si2 N1 108.9(3)
N1 Dy1 Si2 C42 -172.0(4)
S5 Dy1 Si2 C42 42.3(3)
S4 Dy1 Si2 C42 113.7(3)
S3 Dy1 Si2 C42 -39.6(3)
S2 Dy1 Si2 C42 -118.5(3)
S1 Dy1 Si2 C42 49.9(5)
Dy2 Dy1 Si2 C42 -63.1(3)
N1 Dy1 Si2 C40 -70.9(5)
S5 Dy1 Si2 C40 143.4(4)
S4 Dy1 Si2 C40 -145.2(4)
S3 Dy1 Si2 C40 61.5(4)
S2 Dy1 Si2 C40 -17.4(5)
S1 Dy1 Si2 C40 151.0(5)
Dy2 Dy1 Si2 C40 38.0(5)
N1 Dy1 Si2 C41 88.7(4)
S5 Dy1 Si2 C41 -56.9(3)
S4 Dy1 Si2 C41 14.5(3)
S3 Dy1 Si2 C41 -138.8(3)
S2 Dy1 Si2 C41 142.3(3)
S1 Dy1 Si2 C41 -49.3(6)
Dy2 Dy1 Si2 C41 -162.3(3)
O4 Li1 O1 C43 -111.1(10)
O4A Li1 O1 C43 -100.8(12)
O3 Li1 O1 C43 134.9(9)
O2 Li1 O1 C43 21.6(14)
C55A Li1 O1 C43 -70.7(11)
O4 Li1 O1 C46 68.7(13)
O4A Li1 O1 C46 79.1(14)
O3 Li1 O1 C46 -45.2(13)
O2 Li1 O1 C46 -158.5(8)
C55A Li1 O1 C46 109.1(10)
C46 O1 C43 C44 -25.2(9)
Li1 O1 C43 C44 154.7(9)
O1 C43 C44 C45 7.7(11)
C43 C44 C45 C46 13.7(12)
C44 C45 C46 O1 -30.0(12)
C43 O1 C46 C45 35.2(10)
Li1 O1 C46 C45 -144.7(10)
O1 Li1 O2 C50 25.5(16)
O4 Li1 O2 C50 149.3(11)
O4A Li1 O2 C50 159.1(10)
O3 Li1 O2 C50 -96.5(12)
C55A Li1 O2 C50 135.1(10)
O1 Li1 O2 C47 -157.0(9)
O4 Li1 O2 C47 -33.2(17)
O4A Li1 O2 C47 -23.4(14)
O3 Li1 O2 C47 81.1(11)
C55A Li1 O2 C47 -47.4(11)
C50 O2 C47 C48 26.7(12)
Li1 O2 C47 C48 -151.3(10)
O2 C47 C48 C49 -9.8(14)
C47 C48 C49 C50 -10.3(16)
C47 O2 C50 C49 -34.0(13)
Li1 O2 C50 C49 143.9(11)
C48 C49 C50 O2 27.2(15)
O1 Li1 O3 C54 70.7(11)
O4 Li1 O3 C54 -42.7(13)
O4A Li1 O3 C54 -64.2(12)
O2 Li1 O3 C54 -168.7(7)
C55A Li1 O3 C54 -77.9(14)
O1 Li1 O3 C51 -133.8(9)
O4 Li1 O3 C51 112.8(10)
O4A Li1 O3 C51 91.3(11)
O2 Li1 O3 C51 -13.2(12)
C55A Li1 O3 C51 77.6(13)
C54 O3 C51 C52 38.7(9)
Li1 O3 C51 C52 -120.1(9)
O3 C51 C52 C53 -33.2(11)
C51 C52 C53 C54 15.1(12)
C51 O3 C54 C53 -31.2(10)
Li1 O3 C54 C53 129.2(9)
C52 C53 C54 O3 9.0(12)
O1 Li1 O4 C55 -22(2)
O4A Li1 O4 C55 -177(3)
O3 Li1 O4 C55 98.9(18)
O2 Li1 O4 C55 -149.5(16)
C55A Li1 O4 C55 -127(2)
O1 Li1 O4 C58 161.6(15)
O4A Li1 O4 C58 6.3(17)
O3 Li1 O4 C58 -77.7(17)
O2 Li1 O4 C58 34(2)
C55A Li1 O4 C58 56.8(15)
C58 O4 C55 C56 -10(2)
Li1 O4 C55 C56 173.1(14)
O4 C55 C56 C57 36(2)
C55 C56 C57 C58 -44.1(19)
C56 C57 C58 O4 39(2)
C55 O4 C58 C57 -18(2)
Li1 O4 C58 C57 159.3(14)
O1 Li1 O4A C55A 72.1(16)
O4 Li1 O4A C55A 101(2)
O3 Li1 O4A C55A -158.1(12)
O2 Li1 O4A C55A -55.1(14)
O1 Li1 O4A C58A -171.6(14)
O4 Li1 O4A C58A -143(3)
O3 Li1 O4A C58A -41.8(17)
O2 Li1 O4A C58A 61.2(17)
C55A Li1 O4A C58A 116(2)
C58A O4A C55A C56A 39.6(17)
Li1 O4A C55A C56A 172.5(12)
C58A O4A C55A Li1 -132.9(18)
O1 Li1 C55A O4A -121.7(15)
O4 Li1 C55A O4A -34.2(12)
O3 Li1 C55A O4A 27.9(15)
O2 Li1 C55A O4A 126.2(15)
O1 Li1 C55A C56A -134(2)
O4 Li1 C55A C56A -46(2)
O4A Li1 C55A C56A -12(2)
O3 Li1 C55A C56A 16(3)
O2 Li1 C55A C56A 114(2)
O4A C55A C56A C57A -57.8(18)
Li1 C55A C56A C57A -50(3)
C55A C56A C57A C58A 46.4(18)
C56A C57A C58A O4A -25(2)
C55A O4A C58A C57A -11(2)
Li1 O4A C58A C57A -131.9(17)
N3 Dy3 S1 C1 -8.8(5)
S5 Dy3 S1 C1 -148.7(2)
S4 Dy3 S1 C1 -75.4(2)
S7 Dy3 S1 C1 127.5(2)
S6 Dy3 S1 C1 49.5(2)
Si6 Dy3 S1 C1 113.6(5)
Dy4 Dy3 S1 C1 98.3(2)
N3 Dy3 S1 Dy4 -107.1(4)
S5 Dy3 S1 Dy4 113.00(5)
S4 Dy3 S1 Dy4 -173.65(5)
S7 Dy3 S1 Dy4 29.26(5)
S6 Dy3 S1 Dy4 -48.80(5)
Si6 Dy3 S1 Dy4 15.3(5)
N3 Dy3 S1 Dy1 107.4(4)
S5 Dy3 S1 Dy1 -32.55(5)
S4 Dy3 S1 Dy1 40.79(4)
S7 Dy3 S1 Dy1 -116.30(5)
S6 Dy3 S1 Dy1 165.64(6)
Si6 Dy3 S1 Dy1 -130.3(5)
Dy4 Dy3 S1 Dy1 -145.56(5)
N3 Dy3 S1 Dy2 180.0(4)
S5 Dy3 S1 Dy2 40.05(9)
S4 Dy3 S1 Dy2 113.39(10)
S7 Dy3 S1 Dy2 -43.69(9)
S6 Dy3 S1 Dy2 -121.75(10)
Si6 Dy3 S1 Dy2 -57.7(5)
Dy4 Dy3 S1 Dy2 -72.95(8)
N4 Dy4 S1 C1 -5.7(5)
S7 Dy4 S1 C1 -142.7(2)
S9 Dy4 S1 C1 130.9(2)
S8 Dy4 S1 C1 58.7(2)
S6 Dy4 S1 C1 -64.6(2)
Si8 Dy4 S1 C1 -180(48)
Dy3 Dy4 S1 C1 -113.2(2)
N4 Dy4 S1 Dy3 107.6(4)
S7 Dy4 S1 Dy3 -29.47(5)
S9 Dy4 S1 Dy3 -115.86(5)
S8 Dy4 S1 Dy3 171.94(6)
S6 Dy4 S1 Dy3 48.68(5)
Si8 Dy4 S1 Dy3 -66.7(7)
N4 Dy4 S1 Dy1 -178.2(4)
S7 Dy4 S1 Dy1 44.72(11)
S9 Dy4 S1 Dy1 -41.67(11)
S8 Dy4 S1 Dy1 -113.87(11)
S6 Dy4 S1 Dy1 122.87(11)
Si8 Dy4 S1 Dy1 7.4(7)
Dy3 Dy4 S1 Dy1 74.19(9)
N4 Dy4 S1 Dy2 -109.0(4)
S7 Dy4 S1 Dy2 113.96(6)
S9 Dy4 S1 Dy2 27.57(5)
S8 Dy4 S1 Dy2 -44.63(5)
S6 Dy4 S1 Dy2 -167.89(6)
Si8 Dy4 S1 Dy2 76.7(7)
Dy3 Dy4 S1 Dy2 143.43(5)
N1 Dy1 S1 C1 12.8(4)
S5 Dy1 S1 C1 147.1(2)
S4 Dy1 S1 C1 73.9(2)
S3 Dy1 S1 C1 -130.6(2)
S2 Dy1 S1 C1 -51.6(2)
Si2 Dy1 S1 C1 139.4(5)
Dy2 Dy1 S1 C1 -102.0(2)
N1 Dy1 S1 Dy3 -101.8(4)
S5 Dy1 S1 Dy3 32.50(5)
S4 Dy1 S1 Dy3 -40.74(4)
S3 Dy1 S1 Dy3 114.79(5)
S2 Dy1 S1 Dy3 -166.17(5)
Si2 Dy1 S1 Dy3 24.8(4)
Dy2 Dy1 S1 Dy3 143.35(5)
N1 Dy1 S1 Dy4 -175.3(3)
S5 Dy1 S1 Dy4 -41.02(10)
S4 Dy1 S1 Dy4 -114.26(11)
S3 Dy1 S1 Dy4 41.27(10)
S2 Dy1 S1 Dy4 120.31(11)
Si2 Dy1 S1 Dy4 -48.7(5)
Dy2 Dy1 S1 Dy4 69.83(9)
N1 Dy1 S1 Dy2 114.8(4)
S5 Dy1 S1 Dy2 -110.85(5)
S4 Dy1 S1 Dy2 175.91(5)
S3 Dy1 S1 Dy2 -28.56(5)
S2 Dy1 S1 Dy2 50.48(4)
Si2 Dy1 S1 Dy2 -118.6(4)
N2 Dy2 S1 C1 0.4(7)
S3 Dy2 S1 C1 143.4(2)
S9 Dy2 S1 C1 -126.6(2)
S8 Dy2 S1 C1 -53.6(2)
S2 Dy2 S1 C1 62.9(2)
Si3 Dy2 S1 C1 4.6(3)
Dy1 Dy2 S1 C1 114.5(2)
N2 Dy2 S1 Dy3 172.2(7)
S3 Dy2 S1 Dy3 -44.83(9)
S9 Dy2 S1 Dy3 45.17(9)
S8 Dy2 S1 Dy3 118.11(10)
S2 Dy2 S1 Dy3 -125.34(10)
Si3 Dy2 S1 Dy3 176.37(16)
Dy1 Dy2 S1 Dy3 -73.73(8)
N2 Dy2 S1 Dy4 99.5(7)
S3 Dy2 S1 Dy4 -117.53(5)
S9 Dy2 S1 Dy4 -27.54(5)
S8 Dy2 S1 Dy4 45.41(5)
S2 Dy2 S1 Dy4 161.95(6)
Si3 Dy2 S1 Dy4 103.66(16)
Dy1 Dy2 S1 Dy4 -146.43(5)
N2 Dy2 S1 Dy1 -114.1(7)
S3 Dy2 S1 Dy1 28.90(5)
S9 Dy2 S1 Dy1 118.89(5)
S8 Dy2 S1 Dy1 -168.16(6)
S2 Dy2 S1 Dy1 -51.62(4)
Si3 Dy2 S1 Dy1 -109.91(16)
Dy3 S1 C1 C2 49.5(5)
Dy4 S1 C1 C2 137.1(5)
Dy1 S1 C1 C2 -47.7(5)
Dy2 S1 C1 C2 -136.1(5)
N2 Dy2 S2 C3 -14.4(4)
S3 Dy2 S2 C3 89.0(4)
S9 Dy2 S2 C3 160.7(4)
S8 Dy2 S2 C3 -121.9(4)
S1 Dy2 S2 C3 178.2(4)
Si3 Dy2 S2 C3 -34.2(4)
Dy1 Dy2 S2 C3 124.1(4)
N2 Dy2 S2 Dy1 -138.58(16)
S3 Dy2 S2 Dy1 -35.15(5)
S9 Dy2 S2 Dy1 36.54(12)
S8 Dy2 S2 Dy1 113.93(5)
S1 Dy2 S2 Dy1 54.09(4)
Si3 Dy2 S2 Dy1 -158.35(10)
N1 Dy1 S2 C3 22.2(4)
S5 Dy1 S2 C3 -147.3(4)
S4 Dy1 S2 C3 124.2(4)
S3 Dy1 S2 C3 -87.1(4)
S1 Dy1 S2 C3 -177.7(4)
Si2 Dy1 S2 C3 0.8(4)
Dy2 Dy1 S2 C3 -122.0(4)
N1 Dy1 S2 Dy2 144.21(14)
S5 Dy1 S2 Dy2 -25.24(9)
S4 Dy1 S2 Dy2 -113.81(5)
S3 Dy1 S2 Dy2 34.90(5)
S1 Dy1 S2 Dy2 -55.71(4)
Si2 Dy1 S2 Dy2 122.78(6)
Dy2 S2 C3 C4 131.4(6)
Dy1 S2 C3 C4 -122.2(6)
N2 Dy2 S3 C5 43.3(4)
S9 Dy2 S3 C5 148.9(3)
S8 Dy2 S3 C5 -161.2(3)
S2 Dy2 S3 C5 -62.1(3)
S1 Dy2 S3 C5 -128.2(3)
Si3 Dy2 S3 C5 22.2(3)
Dy1 Dy2 S3 C5 -97.8(3)
N2 Dy2 S3 Dy1 141.07(17)
S9 Dy2 S3 Dy1 -113.26(6)
S8 Dy2 S3 Dy1 -63.44(12)
S2 Dy2 S3 Dy1 35.74(5)
S1 Dy2 S3 Dy1 -30.44(5)
Si3 Dy2 S3 Dy1 119.96(11)
N1 Dy1 S3 C5 -39.4(3)
S5 Dy1 S3 C5 -152.7(3)
S4 Dy1 S3 C5 175.6(3)
S2 Dy1 S3 C5 60.3(3)
S1 Dy1 S3 C5 126.9(3)
Si2 Dy1 S3 C5 -59.9(3)
Dy2 Dy1 S3 C5 95.7(3)
N1 Dy1 S3 Dy2 -135.14(15)
S5 Dy1 S3 Dy2 111.59(6)
S4 Dy1 S3 Dy2 79.93(10)
S2 Dy1 S3 Dy2 -35.42(5)
S1 Dy1 S3 Dy2 31.24(5)
Si2 Dy1 S3 Dy2 -155.64(5)
Dy2 S3 C5 C6 -137.6(7)
Dy1 S3 C5 C6 131.2(7)
N2 Dy2 S8 C7 32.8(4)
S3 Dy2 S8 C7 -123.1(3)
S9 Dy2 S8 C7 -69.5(3)
S2 Dy2 S8 C7 144.5(3)
S1 Dy2 S8 C7 -158.4(3)
Si3 Dy2 S8 C7 54.0(3)
Dy1 Dy2 S8 C7 -168.2(3)
N2 Dy2 S8 Dy4 143.00(16)
S3 Dy2 S8 Dy4 -12.93(13)
S9 Dy2 S8 Dy4 40.71(6)
S2 Dy2 S8 Dy4 -105.37(5)
S1 Dy2 S8 Dy4 -48.26(4)
Si3 Dy2 S8 Dy4 164.20(10)
Dy1 Dy2 S8 Dy4 -58.07(5)
N4 Dy4 S8 C7 -41.4(4)
S7 Dy4 S8 C7 115.9(3)
S9 Dy4 S8 C7 67.6(3)
S6 Dy4 S8 C7 -145.3(3)
S1 Dy4 S8 C7 158.2(3)
Si8 Dy4 S8 C7 -17.2(3)
Dy3 Dy4 S8 C7 165.0(3)
N4 Dy4 S8 Dy2 -149.96(18)
S7 Dy4 S8 Dy2 7.32(13)
S9 Dy4 S8 Dy2 -40.97(6)
S6 Dy4 S8 Dy2 106.09(6)
S1 Dy4 S8 Dy2 49.65(5)
Si8 Dy4 S8 Dy2 -125.79(6)
Dy3 Dy4 S8 Dy2 56.46(6)
Dy2 S8 C7 C8 -130.6(7)
Dy4 S8 C7 C8 131.2(7)
N4 Dy4 S9 C9 -98.1(3)
S7 Dy4 S9 C9 12.8(3)
S8 Dy4 S9 C9 169.0(3)
S6 Dy4 S9 C9 68.8(3)
S1 Dy4 S9 C9 97.6(3)
Si8 Dy4 S9 C9 -78.7(3)
Dy3 Dy4 S9 C9 53.7(3)
N4 Dy4 S9 Dy2 134.03(17)
S7 Dy4 S9 Dy2 -115.02(6)
S8 Dy4 S9 Dy2 41.17(5)
S6 Dy4 S9 Dy2 -59.03(13)
S1 Dy4 S9 Dy2 -30.27(5)
Si8 Dy4 S9 Dy2 153.47(7)
Dy3 Dy4 S9 Dy2 -74.14(5)
N2 Dy2 S9 C9 93.4(3)
S3 Dy2 S9 C9 -12.9(2)
S8 Dy2 S9 C9 -168.9(3)
S2 Dy2 S9 C9 -81.8(3)
S1 Dy2 S9 C9 -97.8(2)
Si3 Dy2 S9 C9 115.6(3)
Dy1 Dy2 S9 C9 -55.4(2)
N2 Dy2 S9 Dy4 -139.25(16)
S3 Dy2 S9 Dy4 114.46(6)
S8 Dy2 S9 Dy4 -41.52(6)
S2 Dy2 S9 Dy4 45.58(13)
S1 Dy2 S9 Dy4 29.50(5)
Si3 Dy2 S9 Dy4 -117.04(12)
Dy1 Dy2 S9 Dy4 71.96(5)
Dy4 S9 C9 C10 107.3(5)
Dy2 S9 C9 C10 -138.7(5)
Dy4 S9 C9 C10A 138.5(6)
Dy2 S9 C9 C10A -107.5(6)
N3 Dy3 S6 C11 -35.9(4)
S5 Dy3 S6 C11 132.1(4)
S4 Dy3 S6 C11 -136.8(4)
S7 Dy3 S6 C11 74.8(4)
S1 Dy3 S6 C11 163.6(4)
Si6 Dy3 S6 C11 -10.5(4)
Dy4 Dy3 S6 C11 111.9(4)
N3 Dy3 S6 Dy4 -147.78(17)
S5 Dy3 S6 Dy4 20.16(11)
S4 Dy3 S6 Dy4 111.29(5)
S7 Dy3 S6 Dy4 -37.07(6)
S1 Dy3 S6 Dy4 51.75(4)
Si6 Dy3 S6 Dy4 -122.42(8)
N4 Dy4 S6 C11 35.5(4)
S7 Dy4 S6 C11 -74.1(3)
S9 Dy4 S6 C11 -132.2(3)
S8 Dy4 S6 C11 139.1(3)
S1 Dy4 S6 C11 -163.1(3)
Si8 Dy4 S6 C11 12.0(3)
Dy3 Dy4 S6 C11 -111.4(3)
N4 Dy4 S6 Dy3 146.91(16)
S7 Dy4 S6 Dy3 37.35(5)
S9 Dy4 S6 Dy3 -20.73(13)
S8 Dy4 S6 Dy3 -109.46(5)
S1 Dy4 S6 Dy3 -51.72(4)
Si8 Dy4 S6 Dy3 123.40(7)
Dy3 S6 C11 C12 132.6(7)
Dy4 S6 C11 C12 -130.4(7)
N4 Dy4 S7 C13 -34.6(9)
S9 Dy4 S7 C13 -145.3(9)
S8 Dy4 S7 C13 169.6(9)
S6 Dy4 S7 C13 60.8(9)
S1 Dy4 S7 C13 129.9(9)
Si8 Dy4 S7 C13 -53.1(9)
Dy3 Dy4 S7 C13 98.6(9)
N4 Dy4 S7 Dy3 -133.12(19)
S9 Dy4 S7 Dy3 116.18(6)
S8 Dy4 S7 Dy3 71.00(13)
S6 Dy4 S7 Dy3 -37.80(5)
S1 Dy4 S7 Dy3 31.31(5)
Si8 Dy4 S7 Dy3 -151.69(6)
N3 Dy3 S7 C13 24.9(9)
S5 Dy3 S7 C13 141.0(9)
S4 Dy3 S7 C13 176.6(9)
S6 Dy3 S7 C13 -68.9(9)
S1 Dy3 S7 C13 -138.2(9)
Si6 Dy3 S7 C13 40.3(9)
Dy4 Dy3 S7 C13 -106.9(9)
N3 Dy3 S7 Dy4 131.78(16)
S5 Dy3 S7 Dy4 -112.18(6)
S4 Dy3 S7 Dy4 -76.55(12)
S6 Dy3 S7 Dy4 37.98(6)
S1 Dy3 S7 Dy4 -31.38(5)
Si6 Dy3 S7 Dy4 147.14(6)
Dy4 S7 C13 C14 136.1(19)
Dy3 S7 C13 C14 -131(2)
N3 Dy3 S5 C15 102.8(3)
S4 Dy3 S5 C15 -169.4(3)
S7 Dy3 S5 C15 -8.3(3)
S6 Dy3 S5 C15 -63.8(3)
S1 Dy3 S5 C15 -93.5(3)
Si6 Dy3 S5 C15 80.3(3)
Dy4 Dy3 S5 C15 -49.4(3)
N3 Dy3 S5 Dy1 -128.77(19)
S4 Dy3 S5 Dy1 -40.93(5)
S7 Dy3 S5 Dy1 120.19(6)
S6 Dy3 S5 Dy1 64.61(10)
S1 Dy3 S5 Dy1 34.94(5)
Si6 Dy3 S5 Dy1 -151.26(8)
Dy4 Dy3 S5 Dy1 79.08(4)
N1 Dy1 S5 C15 -101.8(3)
S4 Dy1 S5 C15 170.8(3)
S3 Dy1 S5 C15 7.8(3)
S2 Dy1 S5 C15 66.9(3)
S1 Dy1 S5 C15 95.1(3)
Si2 Dy1 S5 C15 -85.8(3)
Dy2 Dy1 S5 C15 49.1(3)
N1 Dy1 S5 Dy3 128.34(15)
S4 Dy1 S5 Dy3 40.87(5)
S3 Dy1 S5 Dy3 -122.10(6)
S2 Dy1 S5 Dy3 -62.97(9)
S1 Dy1 S5 Dy3 -34.82(5)
Si2 Dy1 S5 Dy3 144.26(6)
Dy2 Dy1 S5 Dy3 -80.82(4)
Dy3 S5 C15 C16 -115.8(6)
Dy1 S5 C15 C16 128.7(6)
N3 Dy3 S4 C17 33.6(7)
S5 Dy3 S4 C17 -82.5(6)
S7 Dy3 S4 C17 -120.1(6)
S6 Dy3 S4 C17 135.8(6)
S1 Dy3 S4 C17 -167.4(6)
Si6 Dy3 S4 C17 11.6(7)
Dy4 Dy3 S4 C17 -172.9(6)
N3 Dy3 S4 C17A 51.4(5)
S5 Dy3 S4 C17A -64.7(5)
S7 Dy3 S4 C17A -102.3(5)
S6 Dy3 S4 C17A 153.6(5)
S1 Dy3 S4 C17A -149.6(5)
Si6 Dy3 S4 C17A 29.4(5)
Dy4 Dy3 S4 C17A -155.2(5)
N3 Dy3 S4 Dy1 157.03(15)
S5 Dy3 S4 Dy1 40.90(5)
S7 Dy3 S4 Dy1 3.33(13)
S6 Dy3 S4 Dy1 -100.81(6)
S1 Dy3 S4 Dy1 -44.02(4)
Si6 Dy3 S4 Dy1 134.95(6)
Dy4 Dy3 S4 Dy1 -49.56(6)
N1 Dy1 S4 C17 -22.7(5)
S5 Dy1 S4 C17 91.4(5)
S3 Dy1 S4 C17 124.7(5)
S2 Dy1 S4 C17 -129.6(5)
S1 Dy1 S4 C17 176.2(5)
Si2 Dy1 S4 C17 2.6(5)
Dy2 Dy1 S4 C17 179.9(5)
N1 Dy1 S4 C17A -57.8(5)
S5 Dy1 S4 C17A 56.4(5)
S3 Dy1 S4 C17A 89.7(5)
S2 Dy1 S4 C17A -164.6(5)
S1 Dy1 S4 C17A 141.1(5)
Si2 Dy1 S4 C17A -32.5(5)
Dy2 Dy1 S4 C17A 144.8(5)
N1 Dy1 S4 Dy3 -155.00(14)
S5 Dy1 S4 Dy3 -40.84(5)
S3 Dy1 S4 Dy3 -7.56(12)
S2 Dy1 S4 Dy3 98.16(5)
S1 Dy1 S4 Dy3 43.89(4)
Si2 Dy1 S4 Dy3 -129.68(5)
Dy2 Dy1 S4 Dy3 47.59(6)
C17A S4 C17 C18 -3.6(13)
Dy3 S4 C17 C18 29.1(14)
Dy1 S4 C17 C18 -84.6(12)
C17 S4 C17A C18A 5.0(12)
Dy3 S4 C17A C18A -148.9(10)
Dy1 S4 C17A C18A 116.3(10)

loop_
_platon_squeeze_void_nr
_platon_squeeze_void_average_x
_platon_squeeze_void_average_y
_platon_squeeze_void_average_z
_platon_squeeze_void_volume
_platon_squeeze_void_count_electrons
_platon_squeeze_void_content
1 0.337 0.719 0.416 219 53 'C4 H8 O'
2 0.337 0.781 0.916 219 54 'C4 H8 O'
3 0.663 0.219 0.084 219 53 'C4 H8 O'
4 0.663 0.281 0.584 219 53 'C4 H8 O'
